data_4128719
loop_
_publ_author_name
'Gao, Wen-Xi'
'Feng, Hui-Jun'
'Lin, Yue-Jian'
'Jin, Guo-Xin'

_publ_section_title
;
 Covalent Post-assembly Modification Triggers Structural Transformations
 of Borromean Rings.
;
_journal_issue 23
_journal_name_full 'Journal of the American Chemical Society'
_journal_page_first 9160
_journal_page_last 9164
_journal_paper_doi 10.1021/jacs.9b02985
_journal_volume 141
_journal_year 2019
_chemical_formula_sum 'C104 H106.67 F12 N25.33 O28 Pd2 Rh4 S4'
_chemical_formula_weight 3140.15
_space_group_crystal_system triclinic
_space_group_IT_number 2
_space_group_name_Hall '-P 1'
_space_group_name_H-M_alt 'P -1'
_atom_sites_solution_hydrogens geom
_audit_creation_method SHELXL-2014/7
_cell_angle_alpha 61.751(5)
_cell_angle_beta 83.713(5)
_cell_angle_gamma 67.618(4)
_cell_formula_units_Z 3
_cell_length_a 22.226(3)
_cell_length_b 22.561(3)
_cell_length_c 23.443(3)
_cell_measurement_reflns_used 9639
_cell_measurement_temperature 173(2)
_cell_measurement_theta_max 59.51
_cell_measurement_theta_min 2.53
_cell_volume 9539(2)
_computing_cell_refinement 'Bruker SAINT'
_computing_data_collection 'Bruker APEX2'
_computing_data_reduction 'Bruker SAINT'
_computing_molecular_graphics 'Bruker SHELXTL'
_computing_publication_material 'Bruker SHELXTL'
_computing_structure_refinement 'SHELXL-2014/7 (Sheldrick, 2014)'
_computing_structure_solution 'SHELXS-97 (Sheldrick 2008)'
_diffrn_ambient_temperature 173(2)
_diffrn_measured_fraction_theta_full 0.996
_diffrn_measured_fraction_theta_max 0.984
_diffrn_measurement_device_type 'Bruker APEX-II CCD'
_diffrn_measurement_method '\f and \w scans'
_diffrn_radiation_type GaK\a
_diffrn_radiation_wavelength 1.34138
_diffrn_reflns_av_R_equivalents 0.0715
_diffrn_reflns_av_unetI/netI 0.0730
_diffrn_reflns_Laue_measured_fraction_full 0.996
_diffrn_reflns_Laue_measured_fraction_max 0.984
_diffrn_reflns_limit_h_max 28
_diffrn_reflns_limit_h_min -28
_diffrn_reflns_limit_k_max 28
_diffrn_reflns_limit_k_min -29
_diffrn_reflns_limit_l_max 30
_diffrn_reflns_limit_l_min -30
_diffrn_reflns_number 136736
_diffrn_reflns_point_group_measured_fraction_full 0.996
_diffrn_reflns_point_group_measured_fraction_max 0.984
_diffrn_reflns_theta_full 53.594
_diffrn_reflns_theta_max 59.998
_diffrn_reflns_theta_min 1.868
_exptl_absorpt_coefficient_mu 5.250
_exptl_absorpt_correction_T_max 0.374
_exptl_absorpt_correction_T_min 0.187
_exptl_absorpt_correction_type multi-scan
_exptl_absorpt_process_details sadabs
_exptl_crystal_colour red
_exptl_crystal_density_diffrn 1.640
_exptl_crystal_description block
_exptl_crystal_F_000 4728
_exptl_crystal_size_max 0.400
_exptl_crystal_size_mid 0.370
_exptl_crystal_size_min 0.350
_refine_diff_density_max 1.091
_refine_diff_density_min -1.202
_refine_diff_density_rms 0.118
_refine_ls_extinction_coef 0.00054(3)
_refine_ls_extinction_expression Fc^*^=kFc[1+0.001xFc^2^\l^3^/sin(2\q)]^-1/4^
_refine_ls_extinction_method 'SHELXL-2014/7 (Sheldrick 2014'
_refine_ls_goodness_of_fit_ref 1.051
_refine_ls_hydrogen_treatment constr
_refine_ls_matrix_type full
_refine_ls_number_parameters 2019
_refine_ls_number_reflns 42320
_refine_ls_number_restraints 247
_refine_ls_restrained_S_all 1.052
_refine_ls_R_factor_all 0.0816
_refine_ls_R_factor_gt 0.0614
_refine_ls_shift/su_max 0.003
_refine_ls_shift/su_mean 0.000
_refine_ls_structure_factor_coef Fsqd
_refine_ls_weighting_details 'w=1/[\s^2^(Fo^2^)+(0.0976P)^2^+9.9197P] where P=(Fo^2^+2Fc^2^)/3'
_refine_ls_weighting_scheme calc
_refine_ls_wR_factor_gt 0.1698
_refine_ls_wR_factor_ref 0.1877
_reflns_Friedel_coverage 0.000
_reflns_number_gt 30782
_reflns_number_total 42320
_reflns_threshold_expression 'I > 2\s(I)'
_cod_data_source_file ja9b02985_si_005.cif
_cod_data_source_block ga_80416d_a_sq
_cod_database_code 4128719
_shelx_shelxl_version_number 2014/7
_shelx_space_group_comment
; 
The symmetry employed for this shelxl refinement is uniquely defined 
by the following loop, which should always be used as a source of 
symmetry information in preference to the above space-group names. 
They are only intended as comments. 
;
_shelx_estimated_absorpt_t_min 0.228
_shelx_estimated_absorpt_t_max 0.261

loop_
_space_group_symop_operation_xyz
'x, y, z'
'-x, -y, -z'

loop_
_atom_site_label
_atom_site_type_symbol
_atom_site_fract_x
_atom_site_fract_y
_atom_site_fract_z
_atom_site_U_iso_or_equiv
_atom_site_adp_type
_atom_site_occupancy
_atom_site_site_symmetry_order
_atom_site_calc_flag
_atom_site_refinement_flags_posn
_atom_site_refinement_flags_adp
_atom_site_refinement_flags_occupancy
_atom_site_disorder_assembly
_atom_site_disorder_group
Rh1 Rh 0.29430(2) 0.26179(2) 0.27189(2) 0.04811(10) Uani 1 1 d . . . . .
Rh2 Rh 0.14307(2) 0.81533(2) 0.17960(2) 0.04940(10) Uani 1 1 d . . . . .
Rh3 Rh 0.82385(2) 0.25448(2) 0.40948(2) 0.05463(11) Uani 1 1 d . . . . .
Rh4 Rh 1.23704(2) -0.01134(2) 0.75926(2) 0.05581(11) Uani 1 1 d . . . . .
Rh5 Rh 0.43580(2) 0.38988(2) 0.47774(2) 0.04500(10) Uani 1 1 d . . . . .
Rh6 Rh 0.19237(2) 0.37216(2) 0.90256(2) 0.05167(11) Uani 1 1 d . . . . .
Pd1 Pd 0.24908(2) 0.53250(2) 0.23456(2) 0.05058(10) Uani 1 1 d . . . . .
Pd2 Pd 1.00957(2) 0.11685(2) 0.60847(2) 0.05608(11) Uani 1 1 d . . . . .
Pd3 Pd 0.31208(2) 0.41639(2) 0.68042(2) 0.04800(10) Uani 1 1 d . . . . .
N1 N 0.2127(2) 0.4866(2) 0.2044(2) 0.0496(10) Uani 1 1 d . . . . .
N2 N 0.1786(2) 0.6212(2) 0.1780(2) 0.0489(9) Uani 1 1 d . . . . .
N3 N 0.2270(2) 0.2619(2) 0.3432(2) 0.0476(9) Uani 1 1 d . . . . .
N4 N 0.0308(2) 0.3012(3) 0.4711(2) 0.0623(12) Uani 1 1 d . . . . .
N5 N -0.0083(2) 0.3019(3) 0.5176(2) 0.0609(12) Uani 1 1 d . . . . .
N6 N 0.0831(3) 0.2563(4) 0.5909(3) 0.0864(19) Uani 1 1 d . . . . .
N7 N 0.1220(3) 0.2558(4) 0.5437(3) 0.089(2) Uani 1 1 d . . . . .
N8 N -0.0942(2) 0.2327(2) 0.7385(2) 0.0507(10) Uani 1 1 d . . . . .
N9 N 1.0033(2) 0.1457(3) 0.5175(2) 0.0569(11) Uani 1 1 d . . . . .
N10 N 1.1028(2) 0.0842(3) 0.6006(2) 0.0559(11) Uani 1 1 d . . . . .
N11 N 0.8410(2) 0.3396(2) 0.4119(2) 0.0552(11) Uani 1 1 d . . . . .
N12 N 0.8012(3) 0.5722(3) 0.4188(3) 0.0675(13) Uani 1 1 d . . . . .
N13 N 0.7888(3) 0.6415(3) 0.3996(3) 0.0623(12) Uani 1 1 d . . . . .
N14 N 0.8528(3) 0.6467(3) 0.3104(3) 0.0826(17) Uani 1 1 d . . . . .
N15 N 0.8641(3) 0.5770(3) 0.3301(3) 0.0865(19) Uani 1 1 d . . . . .
N16 N 0.7726(2) 0.9025(2) 0.2730(2) 0.0548(11) Uani 1 1 d . . . . .
N17 N 0.3566(2) 0.3414(2) 0.6550(2) 0.0494(10) Uani 1 1 d . . . . .
N18 N 0.2924(2) 0.3393(2) 0.7538(2) 0.0519(10) Uani 1 1 d . . . . .
N19 N 0.33495(19) 0.4244(2) 0.4507(2) 0.0474(9) Uani 1 1 d . . . . .
N20 N 0.1141(2) 0.5704(3) 0.3242(3) 0.0651(13) Uani 1 1 d . . . . .
N21 N 0.0623(2) 0.5922(3) 0.2845(3) 0.0645(13) Uani 1 1 d . . . . .
N22 N 0.0842(3) 0.4698(3) 0.3139(3) 0.0782(17) Uani 1 1 d . . . . .
N23 N 0.1355(3) 0.4480(3) 0.3532(3) 0.0854(19) Uani 1 1 d . . . . .
N24 N -0.1082(2) 0.6025(2) 0.1515(2) 0.0516(10) Uani 1 1 d . . . . .
O1 O 0.22959(18) 0.37325(18) 0.21502(17) 0.0514(8) Uani 1 1 d . . . . .
O2 O 0.33021(18) 0.31723(19) 0.30405(18) 0.0540(8) Uani 1 1 d . . . . .
O3 O 0.31407(18) 0.42680(19) 0.28943(19) 0.0571(9) Uani 1 1 d . . . . .
O4 O 0.13219(18) 0.74361(19) 0.14977(18) 0.0537(8) Uani 1 1 d . . . . .
O5 O 0.22746(17) 0.7192(2) 0.22927(19) 0.0553(9) Uani 1 1 d . . . . .
O6 O 0.27188(18) 0.60204(19) 0.25425(19) 0.0559(9) Uani 1 1 d . . . . .
O7 O 0.92739(18) 0.1979(2) 0.4304(2) 0.0585(9) Uani 1 1 d . . . . .
O8 O 0.83338(18) 0.2062(2) 0.5131(2) 0.0595(9) Uani 1 1 d . . . . .
O9 O 0.90830(18) 0.1555(2) 0.5953(2) 0.0606(10) Uani 1 1 d . . . . .
O10 O 1.20150(18) 0.0277(2) 0.6615(2) 0.0595(9) Uani 1 1 d . . . . .
O11 O 1.13296(19) 0.0295(2) 0.7639(2) 0.0615(10) Uani 1 1 d . . . . .
O12 O 1.03941(19) 0.0806(2) 0.7039(2) 0.0658(10) Uani 1 1 d . . . . .
O13 O 0.41322(17) 0.32494(19) 0.57172(18) 0.0517(8) Uani 1 1 d . . . . .
O14 O 0.40098(17) 0.46549(18) 0.51664(18) 0.0489(8) Uani 1 1 d . . . . .
O15 O 0.34557(17) 0.48007(18) 0.59637(18) 0.0501(8) Uani 1 1 d . . . . .
O16 O 0.24319(17) 0.31589(19) 0.84953(17) 0.0519(8) Uani 1 1 d . . . . .
O17 O 0.20771(18) 0.4581(2) 0.81649(18) 0.0550(9) Uani 1 1 d . . . . .
O18 O 0.25691(18) 0.47804(19) 0.72521(19) 0.0548(9) Uani 1 1 d . . . . .
O19 O 0.3422(2) 0.0810(3) 0.5667(3) 0.0904(15) Uani 1 1 d . . . . .
O20 O 0.3567(3) 0.1926(3) 0.5343(3) 0.1039(18) Uani 1 1 d . . . . .
O21 O 0.4099(3) 0.1212(4) 0.4810(3) 0.1022(18) Uani 1 1 d . . . . .
O22 O 0.6568(5) 0.3175(8) 0.2404(6) 0.220(6) Uani 1 1 d D . . . .
O23 O 0.5746(3) 0.3565(5) 0.3050(5) 0.136(3) Uani 1 1 d . . . . .
O24 O 0.6133(7) 0.2364(5) 0.3257(5) 0.209(5) Uani 1 1 d . U . . .
S1 S 0.38202(8) 0.12284(8) 0.53807(8) 0.0663(4) Uani 1 1 d . . . . .
S2 S 0.60082(14) 0.30660(15) 0.28017(16) 0.1144(8) Uani 1 1 d D . . . .
F1 F 0.5004(2) 0.0978(3) 0.5753(3) 0.1008(14) Uani 1 1 d . . . . .
F2 F 0.4378(3) 0.0749(4) 0.6514(2) 0.130(2) Uani 1 1 d . . . . .
F3 F 0.4784(2) 0.0036(2) 0.6103(3) 0.1213(19) Uani 1 1 d . . . . .
F4 F 0.4840(5) 0.3335(6) 0.2493(5) 0.200(4) Uani 1 1 d . . . . .
F5 F 0.5311(7) 0.4016(6) 0.1738(6) 0.255(6) Uani 1 1 d . . . . .
F6 F 0.5593(7) 0.2892(7) 0.1957(6) 0.249(6) Uani 1 1 d . . . . .
C1 C 0.1573(2) 0.5361(3) 0.1576(3) 0.0507(12) Uani 1 1 d . . . . .
C2 C 0.1387(2) 0.6094(3) 0.1440(3) 0.0490(11) Uani 1 1 d . . . . .
C3 C 0.0854(3) 0.6626(3) 0.1007(3) 0.0581(13) Uani 1 1 d . . . . .
H3 H 0.0722 0.7118 0.0914 0.070 Uiso 1 1 calc R U . . .
C4 C 0.0514(3) 0.6425(3) 0.0708(3) 0.0635(15) Uani 1 1 d . . . . .
H4 H 0.0142 0.6784 0.0414 0.076 Uiso 1 1 calc R U . . .
C5 C 0.0706(3) 0.5719(3) 0.0832(3) 0.0631(15) Uani 1 1 d . . . . .
H5 H 0.0475 0.5600 0.0610 0.076 Uiso 1 1 calc R U . . .
C6 C 0.1233(3) 0.5175(3) 0.1275(3) 0.0559(13) Uani 1 1 d . . . . .
H6 H 0.1356 0.4684 0.1369 0.067 Uiso 1 1 calc R U . . .
C7 C 0.2428(2) 0.4152(3) 0.2284(3) 0.0487(11) Uani 1 1 d . . . . .
C8 C 0.2996(3) 0.3843(3) 0.2776(3) 0.0520(12) Uani 1 1 d . . . . .
C9 C 0.1741(2) 0.6800(3) 0.1796(2) 0.0486(11) Uani 1 1 d . . . . .
C10 C 0.2290(2) 0.6648(3) 0.2241(3) 0.0520(12) Uani 1 1 d . . . . .
C11 C 0.1619(2) 0.2903(3) 0.3283(3) 0.0499(11) Uani 1 1 d . . . . .
H11 H 0.1458 0.3068 0.2854 0.060 Uiso 1 1 calc R U . . .
C12 C 0.1181(3) 0.2960(3) 0.3732(3) 0.0499(11) Uani 1 1 d . . . . .
H12 H 0.0725 0.3164 0.3612 0.060 Uiso 1 1 calc R U . . .
C13 C 0.1408(3) 0.2718(3) 0.4361(3) 0.0521(12) Uani 1 1 d . . . . .
C14 C 0.2075(3) 0.2411(3) 0.4521(3) 0.0506(11) Uani 1 1 d . . . . .
H14 H 0.2247 0.2230 0.4950 0.061 Uiso 1 1 calc R U . . .
C15 C 0.2487(3) 0.2374(3) 0.4043(3) 0.0489(11) Uani 1 1 d . . . . .
H15 H 0.2945 0.2165 0.4154 0.059 Uiso 1 1 calc R U . . .
C16 C 0.0952(3) 0.2768(3) 0.4866(3) 0.0545(12) Uani 1 1 d . . . . .
C17 C 0.0195(3) 0.2787(3) 0.5761(3) 0.0586(13) Uani 1 1 d . . . . .
C18 C -0.1198(3) 0.2581(3) 0.6784(3) 0.0563(13) Uani 1 1 d . . . . .
H18 H -0.1635 0.2630 0.6730 0.068 Uiso 1 1 calc R U . . .
C19 C -0.0858(3) 0.2773(3) 0.6243(3) 0.0555(13) Uani 1 1 d . . . . .
H19 H -0.1058 0.2953 0.5825 0.067 Uiso 1 1 calc R U . . .
C20 C -0.0222(3) 0.2700(3) 0.6315(3) 0.0541(12) Uani 1 1 d . . . . .
C21 C 0.0030(3) 0.2479(3) 0.6926(3) 0.0565(13) Uani 1 1 d . . . . .
H21 H 0.0459 0.2447 0.6986 0.068 Uiso 1 1 calc R U . . .
C22 C -0.0337(3) 0.2302(3) 0.7449(3) 0.0567(13) Uani 1 1 d . . . . .
H22 H -0.0159 0.2159 0.7865 0.068 Uiso 1 1 calc R U . . .
C23 C 0.3894(3) 0.1867(3) 0.2708(3) 0.0613(15) Uani 1 1 d . . . . .
C24 C 0.3467(3) 0.1492(3) 0.3022(3) 0.0540(13) Uani 1 1 d . . . . .
C25 C 0.2923(3) 0.1771(3) 0.2563(3) 0.0559(13) Uani 1 1 d . . . . .
C26 C 0.3021(4) 0.2332(4) 0.1968(3) 0.079(2) Uani 1 1 d . . . . .
C27 C 0.3616(4) 0.2395(4) 0.2066(3) 0.077(2) Uani 1 1 d . . . . .
C28 C 0.4492(3) 0.1748(4) 0.3039(5) 0.097(3) Uani 1 1 d . . . . .
H28A H 0.4874 0.1421 0.2941 0.145 Uiso 1 1 calc R U . . .
H28B H 0.4459 0.1531 0.3510 0.145 Uiso 1 1 calc R U . . .
H28C H 0.4537 0.2214 0.2886 0.145 Uiso 1 1 calc R U . . .
C29 C 0.3596(4) 0.0873(3) 0.3695(3) 0.0746(18) Uani 1 1 d . . . . .
H29A H 0.3815 0.0414 0.3678 0.112 Uiso 1 1 calc R U . . .
H29B H 0.3181 0.0883 0.3890 0.112 Uiso 1 1 calc R U . . .
H29C H 0.3876 0.0915 0.3958 0.112 Uiso 1 1 calc R U . . .
C30 C 0.2391(3) 0.1497(5) 0.2690(5) 0.090(2) Uani 1 1 d . . . . .
H30A H 0.1969 0.1904 0.2577 0.135 Uiso 1 1 calc R U . . .
H30B H 0.2428 0.1149 0.3151 0.135 Uiso 1 1 calc R U . . .
H30C H 0.2423 0.1257 0.2426 0.135 Uiso 1 1 calc R U . . .
C31 C 0.2562(6) 0.2765(5) 0.1383(4) 0.119(4) Uani 1 1 d . . . . .
H31A H 0.2637 0.2491 0.1142 0.178 Uiso 1 1 calc R U . . .
H31B H 0.2629 0.3220 0.1107 0.178 Uiso 1 1 calc R U . . .
H31C H 0.2113 0.2874 0.1509 0.178 Uiso 1 1 calc R U . . .
C32 C 0.3915(6) 0.2910(6) 0.1557(6) 0.147(5) Uani 1 1 d . . . . .
H32A H 0.4304 0.2869 0.1757 0.220 Uiso 1 1 calc R U . . .
H32B H 0.3596 0.3410 0.1383 0.220 Uiso 1 1 calc R U . . .
H32C H 0.4039 0.2782 0.1204 0.220 Uiso 1 1 calc R U . . .
C33 C 0.0765(3) 0.9261(3) 0.1362(3) 0.0565(13) Uani 1 1 d . . . . .
C34 C 0.1226(3) 0.9141(3) 0.1819(3) 0.0569(13) Uani 1 1 d . . . . .
C35 C 0.1870(3) 0.8913(3) 0.1615(3) 0.0635(15) Uani 1 1 d . . . . .
C36 C 0.1809(3) 0.8883(3) 0.1031(3) 0.0627(15) Uani 1 1 d . . . . .
C38 C 0.0045(3) 0.9512(3) 0.1381(3) 0.0681(16) Uani 1 1 d . . . . .
H38A H -0.0064 0.9428 0.1823 0.102 Uiso 1 1 calc R U . . .
H38B H -0.0122 0.9243 0.1256 0.102 Uiso 1 1 calc R U . . .
H38C H -0.0152 1.0032 0.1078 0.102 Uiso 1 1 calc R U . . .
C40 C 0.2495(4) 0.8725(4) 0.1964(4) 0.087(2) Uani 1 1 d . . . . .
H40A H 0.2852 0.8366 0.1878 0.130 Uiso 1 1 calc R U . . .
H40B H 0.2450 0.8524 0.2433 0.130 Uiso 1 1 calc R U . . .
H40C H 0.2590 0.9164 0.1811 0.130 Uiso 1 1 calc R U . . .
C41 C 0.2353(4) 0.8689(4) 0.0634(4) 0.091(2) Uani 1 1 d . . . . .
H41A H 0.2265 0.8411 0.0458 0.137 Uiso 1 1 calc R U . . .
H41B H 0.2766 0.8397 0.0909 0.137 Uiso 1 1 calc R U . . .
H41C H 0.2383 0.9135 0.0275 0.137 Uiso 1 1 calc R U . . .
C42 C 0.0866(4) 0.9128(4) 0.0304(3) 0.081(2) Uani 1 1 d . . . . .
H42A H 0.0833 0.9581 -0.0086 0.121 Uiso 1 1 calc R U . . .
H42B H 0.0431 0.9107 0.0385 0.121 Uiso 1 1 calc R U . . .
H42C H 0.1154 0.8714 0.0242 0.121 Uiso 1 1 calc R U . . .
C43 C 1.0650(3) 0.1287(3) 0.4917(3) 0.0536(13) Uani 1 1 d . . . . .
C44 C 1.1189(3) 0.0947(3) 0.5370(3) 0.0566(13) Uani 1 1 d . . . . .
C45 C 1.1816(3) 0.0740(3) 0.5181(3) 0.0618(14) Uani 1 1 d . . . . .
H45 H 1.2185 0.0514 0.5483 0.074 Uiso 1 1 calc R U . . .
C46 C 1.1892(3) 0.0868(4) 0.4555(3) 0.0688(17) Uani 1 1 d . . . . .
H46 H 1.2320 0.0712 0.4426 0.083 Uiso 1 1 calc R U . . .
C48 C 1.0732(3) 0.1437(3) 0.4276(3) 0.0596(14) Uani 1 1 d . . . . .
H48 H 1.0367 0.1682 0.3965 0.072 Uiso 1 1 calc R U . . .
C49 C 0.9440(3) 0.1744(3) 0.4894(3) 0.0527(12) Uani 1 1 d . . . . .
C50 C 0.8919(3) 0.1791(3) 0.5364(3) 0.0569(13) Uani 1 1 d . . . . .
C51 C 1.1400(3) 0.0550(3) 0.6540(3) 0.0581(14) Uani 1 1 d . . . . .
C52 C 1.1015(3) 0.0560(3) 0.7112(3) 0.0591(14) Uani 1 1 d . . . . .
C53 C 0.8071(3) 0.3701(3) 0.4483(3) 0.0546(13) Uani 1 1 d . . . . .
H53 H 0.7808 0.3475 0.4788 0.066 Uiso 1 1 calc R U . . .
C54 C 0.8085(3) 0.4335(3) 0.4434(3) 0.0563(13) Uani 1 1 d . . . . .
H54 H 0.7844 0.4528 0.4709 0.068 Uiso 1 1 calc R U . . .
C55 C 0.8451(3) 0.4679(3) 0.3987(3) 0.0535(12) Uani 1 1 d . . . . .
C56 C 0.8851(3) 0.4330(3) 0.3644(3) 0.0583(13) Uani 1 1 d . . . . .
H56 H 0.9143 0.4526 0.3362 0.070 Uiso 1 1 calc R U . . .
C57 C 0.8817(3) 0.3703(3) 0.3721(3) 0.0591(13) Uani 1 1 d . . . . .
H57 H 0.9089 0.3472 0.3484 0.071 Uiso 1 1 calc R U . . .
C58 C 0.8376(3) 0.5430(3) 0.3832(3) 0.0605(14) Uani 1 1 d . . . . .
C60 C 0.8069(3) 0.8672(3) 0.2402(3) 0.0556(13) Uani 1 1 d . . . . .
H60 H 0.8228 0.8933 0.2005 0.067 Uiso 1 1 calc R U . . .
C61 C 0.8202(3) 0.7953(3) 0.2611(3) 0.0579(13) Uani 1 1 d . . . . .
H61 H 0.8442 0.7725 0.2361 0.069 Uiso 1 1 calc R U . . .
C62 C 0.7978(3) 0.7558(3) 0.3201(3) 0.0541(12) Uani 1 1 d . . . . .
C63 C 0.7612(3) 0.7932(3) 0.3528(3) 0.0550(12) Uani 1 1 d . . . . .
H63 H 0.7440 0.7689 0.3922 0.066 Uiso 1 1 calc R U . . .
C64 C 0.7498(3) 0.8651(3) 0.3284(3) 0.0554(13) Uani 1 1 d . . . . .
H64 H 0.7247 0.8898 0.3517 0.066 Uiso 1 1 calc R U . . .
C65 C 0.7839(3) 0.1941(3) 0.3880(3) 0.0647(15) Uani 1 1 d . . . . .
C66 C 0.7332(3) 0.2463(3) 0.4011(3) 0.0621(14) Uani 1 1 d . . . . .
C68 C 0.7808(3) 0.3087(3) 0.3122(3) 0.0621(14) Uani 1 1 d . . . . .
C70 C 0.8014(4) 0.1125(4) 0.4244(4) 0.083(2) Uani 1 1 d . . . . .
H70A H 0.8011 0.0963 0.4712 0.124 Uiso 1 1 calc R U . . .
H70B H 0.8450 0.0879 0.4146 0.124 Uiso 1 1 calc R U . . .
H70C H 0.7694 0.1005 0.4107 0.124 Uiso 1 1 calc R U . . .
C71 C 0.6890(3) 0.2304(4) 0.4550(4) 0.0774(19) Uani 1 1 d . . . . .
H71A H 0.6783 0.2661 0.4709 0.116 Uiso 1 1 calc R U . . .
H71B H 0.7110 0.1816 0.4907 0.116 Uiso 1 1 calc R U . . .
H71C H 0.6487 0.2334 0.4386 0.116 Uiso 1 1 calc R U . . .
C72 C 0.6835(3) 0.3886(4) 0.3516(4) 0.0779(19) Uani 1 1 d . . . . .
H72A H 0.6414 0.4021 0.3302 0.117 Uiso 1 1 calc R U . . .
H72B H 0.7014 0.4262 0.3263 0.117 Uiso 1 1 calc R U . . .
H72C H 0.6774 0.3838 0.3954 0.117 Uiso 1 1 calc R U . . .
C73 C 0.7945(4) 0.3680(4) 0.2540(3) 0.0767(18) Uani 1 1 d . . . . .
H73A H 0.8399 0.3495 0.2445 0.115 Uiso 1 1 calc R U . . .
H73B H 0.7875 0.4084 0.2628 0.115 Uiso 1 1 calc R U . . .
H73C H 0.7652 0.3850 0.2165 0.115 Uiso 1 1 calc R U . . .
C74 C 0.8694(4) 0.1999(4) 0.3021(4) 0.083(2) Uani 1 1 d . . . . .
H74A H 0.9042 0.2170 0.3012 0.124 Uiso 1 1 calc R U . . .
H74B H 0.8557 0.2143 0.2576 0.124 Uiso 1 1 calc R U . . .
H74C H 0.8857 0.1469 0.3277 0.124 Uiso 1 1 calc R U . . .
C75 C 1.3373(3) -0.0692(3) 0.7973(4) 0.0681(16) Uani 1 1 d . . . . .
C76 C 1.2964(3) -0.0740(3) 0.8486(3) 0.0678(16) Uani 1 1 d . . . . .
C77 C 1.2563(3) -0.1107(4) 0.8478(3) 0.0702(17) Uani 1 1 d . . . . .
C78 C 1.2705(4) -0.1263(3) 0.7954(4) 0.0741(18) Uani 1 1 d . . . . .
C79 C 1.3216(3) -0.0994(3) 0.7632(4) 0.0729(18) Uani 1 1 d . . . . .
C80 C 1.3890(4) -0.0383(4) 0.7814(5) 0.104(3) Uani 1 1 d . . . . .
H80A H 1.4319 -0.0770 0.7885 0.157 Uiso 1 1 calc R U . . .
H80B H 1.3879 -0.0167 0.8095 0.157 Uiso 1 1 calc R U . . .
H80C H 1.3814 -0.0009 0.7358 0.157 Uiso 1 1 calc R U . . .
C81 C 1.2978(5) -0.0495(5) 0.8980(5) 0.100(3) Uani 1 1 d . . . . .
H81A H 1.3295 -0.0890 0.9348 0.150 Uiso 1 1 calc R U . . .
H81B H 1.2544 -0.0362 0.9135 0.150 Uiso 1 1 calc R U . . .
H81C H 1.3106 -0.0073 0.8779 0.150 Uiso 1 1 calc R U . . .
C82 C 1.2056(4) -0.1254(5) 0.8959(4) 0.100(3) Uani 1 1 d . . . . .
H82A H 1.1775 -0.1411 0.8813 0.150 Uiso 1 1 calc R U . . .
H82B H 1.1789 -0.0810 0.8986 0.150 Uiso 1 1 calc R U . . .
H82C H 1.2276 -0.1637 0.9388 0.150 Uiso 1 1 calc R U . . .
C83 C 1.2396(5) -0.1621(5) 0.7753(5) 0.108(3) Uani 1 1 d . . . . .
H83A H 1.2652 -0.2145 0.7959 0.162 Uiso 1 1 calc R U . . .
H83B H 1.2382 -0.1422 0.7279 0.162 Uiso 1 1 calc R U . . .
H83C H 1.1951 -0.1534 0.7889 0.162 Uiso 1 1 calc R U . . .
C84 C 1.3507(4) -0.1007(4) 0.7026(4) 0.095(3) Uani 1 1 d . . . . .
H84A H 1.3518 -0.0529 0.6723 0.143 Uiso 1 1 calc R U . . .
H84B H 1.3240 -0.1127 0.6822 0.143 Uiso 1 1 calc R U . . .
H84C H 1.3952 -0.1374 0.7139 0.143 Uiso 1 1 calc R U . . .
C85 C 0.3560(3) 0.2731(3) 0.6999(3) 0.0512(12) Uani 1 1 d . . . . .
C86 C 0.3205(3) 0.2716(3) 0.7535(3) 0.0513(12) Uani 1 1 d . . . . .
C87 C 0.3181(3) 0.2066(3) 0.8026(3) 0.0621(14) Uani 1 1 d . . . . .
H87 H 0.2947 0.2055 0.8392 0.075 Uiso 1 1 calc R U . . .
C88 C 0.3499(4) 0.1435(3) 0.7979(4) 0.0732(17) Uani 1 1 d . . . . .
H88 H 0.3480 0.0990 0.8313 0.088 Uiso 1 1 calc R U . . .
C89 C 0.3851(4) 0.1445(3) 0.7444(4) 0.0737(18) Uani 1 1 d . . . . .
H89 H 0.4077 0.1006 0.7419 0.088 Uiso 1 1 calc R U . . .
C90 C 0.3870(3) 0.2084(3) 0.6957(3) 0.0640(15) Uani 1 1 d . . . . .
H90 H 0.4095 0.2091 0.6586 0.077 Uiso 1 1 calc R U . . .
C91 C 0.3835(2) 0.3625(3) 0.5994(3) 0.0495(11) Uani 1 1 d . . . . .
C92 C 0.3762(2) 0.4424(3) 0.5688(2) 0.0431(10) Uani 1 1 d . . . . .
C93 C 0.2591(2) 0.3570(3) 0.7962(2) 0.0473(11) Uani 1 1 d . . . . .
C94 C 0.2400(2) 0.4367(3) 0.7781(3) 0.0495(11) Uani 1 1 d . . . . .
C95 C 0.2975(3) 0.4956(3) 0.4207(3) 0.0521(12) Uani 1 1 d . . . . .
H95 H 0.3148 0.5293 0.4180 0.063 Uiso 1 1 calc R U . . .
C96 C 0.2343(3) 0.5217(3) 0.3934(3) 0.0545(12) Uani 1 1 d . . . . .
H96 H 0.2083 0.5721 0.3734 0.065 Uiso 1 1 calc R U . . .
C97 C 0.2103(3) 0.4723(3) 0.3961(3) 0.0536(12) Uani 1 1 d . . . . .
C98 C 0.2480(3) 0.3981(3) 0.4312(3) 0.0582(13) Uani 1 1 d . . . . .
H98 H 0.2312 0.3630 0.4366 0.070 Uiso 1 1 calc R U . . .
C99 C 0.3094(3) 0.3766(3) 0.4577(3) 0.0529(12) Uani 1 1 d . . . . .
H99 H 0.3346 0.3262 0.4817 0.063 Uiso 1 1 calc R U . . .
C100 C 0.1477(3) 0.4990(3) 0.3570(3) 0.0583(13) Uani 1 1 d . . . . .
C101 C 0.0504(3) 0.5409(3) 0.2807(3) 0.0595(14) Uani 1 1 d . . . . .
C102 C -0.0971(3) 0.6536(3) 0.1588(3) 0.0526(12) Uani 1 1 d . . . . .
H102 H -0.1250 0.7031 0.1346 0.063 Uiso 1 1 calc R U . . .
C103 C -0.0465(3) 0.6360(3) 0.2003(3) 0.0560(13) Uani 1 1 d . . . . .
H103 H -0.0404 0.6727 0.2053 0.067 Uiso 1 1 calc R U . . .
C104 C -0.0043(3) 0.5633(3) 0.2350(3) 0.0520(12) Uani 1 1 d . . . . .
C105 C -0.0145(3) 0.5118(3) 0.2243(3) 0.0551(13) Uani 1 1 d . . . . .
H105 H 0.0147 0.4625 0.2448 0.066 Uiso 1 1 calc R U . . .
C106 C -0.0665(3) 0.5331(3) 0.1843(3) 0.0552(13) Uani 1 1 d . . . . .
H106 H -0.0740 0.4971 0.1791 0.066 Uiso 1 1 calc R U . . .
C107 C 0.5388(2) 0.3647(3) 0.4777(3) 0.0512(12) Uani 1 1 d . . . . .
C108 C 0.5246(3) 0.3055(3) 0.4819(3) 0.0527(12) Uani 1 1 d . . . . .
C109 C 0.4825(2) 0.3324(3) 0.4252(3) 0.0487(11) Uani 1 1 d . . . . .
C110 C 0.4725(2) 0.4089(3) 0.3843(3) 0.0475(11) Uani 1 1 d . . . . .
C111 C 0.5064(2) 0.4280(3) 0.4168(3) 0.0517(12) Uani 1 1 d . . . . .
C112 C 0.5795(3) 0.3620(4) 0.5255(3) 0.0643(15) Uani 1 1 d . . . . .
H11A H 0.6254 0.3465 0.5163 0.097 Uiso 1 1 calc R U . . .
H11B H 0.5747 0.3274 0.5695 0.097 Uiso 1 1 calc R U . . .
H11C H 0.5653 0.4103 0.5223 0.097 Uiso 1 1 calc R U . . .
C113 C 0.5454(3) 0.2312(3) 0.5375(3) 0.0671(16) Uani 1 1 d . . . . .
H11D H 0.5074 0.2175 0.5515 0.101 Uiso 1 1 calc R U . . .
H11E H 0.5654 0.2298 0.5735 0.101 Uiso 1 1 calc R U . . .
H11F H 0.5773 0.1970 0.5241 0.101 Uiso 1 1 calc R U . . .
C114 C 0.4589(3) 0.2874(4) 0.4095(3) 0.0661(15) Uani 1 1 d . . . . .
H11G H 0.4918 0.2647 0.3871 0.099 Uiso 1 1 calc R U . . .
H11H H 0.4180 0.3185 0.3813 0.099 Uiso 1 1 calc R U . . .
H11I H 0.4512 0.2496 0.4498 0.099 Uiso 1 1 calc R U . . .
C115 C 0.4345(3) 0.4585(4) 0.3203(3) 0.0651(15) Uani 1 1 d . . . . .
H11J H 0.4201 0.5088 0.3124 0.098 Uiso 1 1 calc R U . . .
H11K H 0.3963 0.4471 0.3199 0.098 Uiso 1 1 calc R U . . .
H11L H 0.4619 0.4526 0.2862 0.098 Uiso 1 1 calc R U . . .
C116 C 0.5084(3) 0.5004(3) 0.3937(3) 0.0612(14) Uani 1 1 d . . . . .
H11M H 0.5506 0.5006 0.3766 0.092 Uiso 1 1 calc R U . . .
H11N H 0.5026 0.5119 0.4298 0.092 Uiso 1 1 calc R U . . .
H11O H 0.4732 0.5369 0.3592 0.092 Uiso 1 1 calc R U . . .
C117 C 0.1640(3) 0.3245(4) 0.9986(3) 0.059(3) Uani 0.583(11) 1 d G U P A 1
C118 C 0.2275(3) 0.2778(3) 0.9958(3) 0.059(3) Uani 0.583(11) 1 d G U P A 1
C119 C 0.2696(3) 0.3167(5) 0.9786(3) 0.083(5) Uani 0.583(11) 1 d G U P A 1
C120 C 0.2322(5) 0.3875(4) 0.9707(4) 0.084(5) Uani 0.583(11) 1 d G U P A 1
C121 C 0.1669(4) 0.3923(4) 0.9831(4) 0.078(5) Uani 0.583(11) 1 d G U P A 1
C122 C 0.1040(5) 0.3055(7) 1.0152(5) 0.121(7) Uani 0.583(11) 1 d G U P A 1
H12A H 0.1153 0.2553 1.0239 0.182 Uiso 0.583(11) 1 calc R U P A 1
H12B H 0.0872 0.3103 1.0538 0.182 Uiso 0.583(11) 1 calc R U P A 1
H12C H 0.0704 0.3384 0.9785 0.182 Uiso 0.583(11) 1 calc R U P A 1
C123 C 0.2468(6) 0.2004(4) 1.0089(5) 0.122(7) Uani 0.583(11) 1 d G U P A 1
H12D H 0.2762 0.1920 0.9768 0.183 Uiso 0.583(11) 1 calc R U P A 1
H12E H 0.2076 0.1917 1.0057 0.183 Uiso 0.583(11) 1 calc R U P A 1
H12F H 0.2691 0.1671 1.0527 0.183 Uiso 0.583(11) 1 calc R U P A 1
C124 C 0.3416(4) 0.2879(8) 0.9701(5) 0.159(10) Uani 0.583(11) 1 d G U P A 1
H12G H 0.3493 0.2590 0.9474 0.238 Uiso 0.583(11) 1 calc R U P A 1
H12H H 0.3663 0.2573 1.0128 0.238 Uiso 0.583(11) 1 calc R U P A 1
H12I H 0.3558 0.3286 0.9446 0.238 Uiso 0.583(11) 1 calc R U P A 1
C125 C 0.2573(8) 0.4471(7) 0.9523(6) 0.176(11) Uani 0.583(11) 1 d G U P A 1
H12J H 0.2207 0.4941 0.9347 0.264 Uiso 0.583(11) 1 calc R U P A 1
H12K H 0.2886 0.4467 0.9195 0.264 Uiso 0.583(11) 1 calc R U P A 1
H12L H 0.2791 0.4391 0.9910 0.264 Uiso 0.583(11) 1 calc R U P A 1
C126 C 0.1105(6) 0.4579(6) 0.9802(6) 0.165(10) Uani 0.583(11) 1 d G U P A 1
H12M H 0.0938 0.4458 1.0231 0.247 Uiso 0.583(11) 1 calc R U P A 1
H12N H 0.0757 0.4727 0.9484 0.247 Uiso 0.583(11) 1 calc R U P A 1
H12O H 0.1254 0.4979 0.9672 0.247 Uiso 0.583(11) 1 calc R U P A 1
C217 C 0.1876(5) 0.3042(5) 1.0006(4) 0.069(6) Uani 0.417(11) 1 d G U P A 2
C218 C 0.2524(5) 0.3005(5) 0.9876(5) 0.078(7) Uani 0.417(11) 1 d G U P A 2
C219 C 0.2533(4) 0.3702(6) 0.9672(4) 0.073(6) Uani 0.417(11) 1 d G U P A 2
C220 C 0.1890(4) 0.4169(4) 0.9675(4) 0.055(4) Uani 0.417(11) 1 d G U P A 2
C221 C 0.1484(4) 0.3761(5) 0.9882(4) 0.057(5) Uani 0.417(11) 1 d G U P A 2
C222 C 0.1644(9) 0.2424(8) 1.0235(7) 0.137(11) Uani 0.417(11) 1 d G U P A 2
H22A H 0.1688 0.2275 0.9897 0.205 Uiso 0.417(11) 1 calc R U P A 2
H22B H 0.1185 0.2583 1.0326 0.205 Uiso 0.417(11) 1 calc R U P A 2
H22C H 0.1908 0.2013 1.0633 0.205 Uiso 0.417(11) 1 calc R U P A 2
C223 C 0.3101(7) 0.2341(8) 0.9943(8) 0.146(11) Uani 0.417(11) 1 d G U P A 2
H22D H 0.3083 0.1914 1.0336 0.220 Uiso 0.417(11) 1 calc R U P A 2
H22E H 0.3506 0.2405 0.9976 0.220 Uiso 0.417(11) 1 calc R U P A 2
H22F H 0.3091 0.2273 0.9562 0.220 Uiso 0.417(11) 1 calc R U P A 2
C224 C 0.3121(6) 0.3909(9) 0.9484(7) 0.116(8) Uani 0.417(11) 1 d G U P A 2
H22G H 0.3115 0.4159 0.9009 0.175 Uiso 0.417(11) 1 calc R U P A 2
H22H H 0.3520 0.3470 0.9664 0.175 Uiso 0.417(11) 1 calc R U P A 2
H22I H 0.3112 0.4232 0.9656 0.175 Uiso 0.417(11) 1 calc R U P A 2
C225 C 0.1676(7) 0.4960(6) 0.9491(7) 0.105(8) Uani 0.417(11) 1 d G U P A 2
H22J H 0.1316 0.5248 0.9149 0.157 Uiso 0.417(11) 1 calc R U P A 2
H22K H 0.2044 0.5118 0.9333 0.157 Uiso 0.417(11) 1 calc R U P A 2
H22L H 0.1531 0.5030 0.9873 0.157 Uiso 0.417(11) 1 calc R U P A 2
C226 C 0.0763(5) 0.4043(8) 0.9956(6) 0.100(7) Uani 0.417(11) 1 d G U P A 2
H22M H 0.0571 0.3717 0.9956 0.150 Uiso 0.417(11) 1 calc R U P A 2
H22N H 0.0552 0.4530 0.9594 0.150 Uiso 0.417(11) 1 calc R U P A 2
H22O H 0.0697 0.4065 1.0367 0.150 Uiso 0.417(11) 1 calc R U P A 2
C127 C 0.4524(3) 0.0729(3) 0.5953(4) 0.0689(16) Uani 1 1 d . . . . .
C128 C 0.5420(7) 0.3326(10) 0.2239(8) 0.161(5) Uani 1 1 d D U . . .
S3 S 0.8795(2) 0.87263(15) 0.08282(13) 0.0825(10) Uani 0.754(8) 1 d . U P B 1
O25 O 0.8604(7) 0.9452(8) 0.0749(9) 0.113(4) Uani 0.754(8) 1 d . U P B 1
O26 O 0.8309(7) 0.8412(6) 0.0935(6) 0.121(3) Uani 0.754(8) 1 d . U P B 1
O27 O 0.9426(10) 0.8235(11) 0.1222(8) 0.159(7) Uani 0.754(8) 1 d . U P B 1
C129 C 0.9063(5) 0.8819(5) 0.0041(5) 0.073(2) Uani 0.754(8) 1 d . U P B 1
F7 F 0.9477(4) 0.9133(4) -0.0153(5) 0.115(3) Uani 0.754(8) 1 d . U P B 1
F8 F 0.9311(6) 0.8189(5) 0.0037(5) 0.120(3) Uani 0.754(8) 1 d . U P B 1
F9 F 0.8559(5) 0.9234(5) -0.0398(4) 0.129(3) Uani 0.754(8) 1 d . U P B 1
S3' S 0.9189(6) 0.8470(6) 0.0695(6) 0.106(4) Uani 0.246(8) 1 d D U P B 2
O25' O 0.936(3) 0.799(2) 0.043(2) 0.147(16) Uani 0.246(8) 1 d D U P B 2
O26' O 0.9599(19) 0.883(3) 0.034(2) 0.177(18) Uani 0.246(8) 1 d D U P B 2
O27' O 0.920(2) 0.820(2) 0.1374(10) 0.096(11) Uani 0.246(8) 1 d D U P B 2
C229 C 0.8351(10) 0.9005(15) 0.0497(15) 0.105(12) Uani 0.246(8) 1 d D U P B 2
F7' F 0.828(2) 0.950(2) 0.068(2) 0.137(15) Uani 0.246(8) 1 d D U P B 2
F8' F 0.810(2) 0.937(2) -0.0116(15) 0.198(16) Uani 0.246(8) 1 d D U P B 2
F9' F 0.7974(16) 0.865(2) 0.086(2) 0.27(4) Uani 0.246(8) 1 d D U P B 2
C37 C 0.1139(3) 0.9104(3) 0.0873(3) 0.0637(15) Uani 1 1 d . . . . .
C39 C 0.1077(4) 0.9262(4) 0.2409(3) 0.0730(17) Uani 1 1 d . . . . .
H39A H 0.1041 0.9753 0.2294 0.110 Uiso 1 1 calc R U . . .
H39B H 0.1430 0.8906 0.2755 0.110 Uiso 1 1 calc R U . . .
H39C H 0.0664 0.9205 0.2561 0.110 Uiso 1 1 calc R U . . .
C47 C 1.1367(3) 0.1217(4) 0.4104(3) 0.0671(16) Uani 1 1 d . . . . .
H47 H 1.1438 0.1309 0.3667 0.080 Uiso 1 1 calc R U . . .
C59 C 0.8143(3) 0.6767(3) 0.3452(3) 0.0566(13) Uani 1 1 d . . . . .
C67 C 0.7302(3) 0.3173(3) 0.3561(3) 0.0622(14) Uani 1 1 d . . . . .
C69 C 0.8131(3) 0.2326(3) 0.3318(3) 0.0662(15) Uani 1 1 d . . . . .
C133 C 0.3737(4) 0.9255(4) 0.5136(4) 0.077(2) Uani 1 1 d . . . . .
C134 C 0.4229(4) 0.9182(5) 0.5543(4) 0.095(2) Uani 1 1 d . . . . .
H13A H 0.4652 0.9070 0.5363 0.142 Uiso 1 1 calc R U . . .
H13B H 0.4256 0.8789 0.5983 0.142 Uiso 1 1 calc R U . . .
H13C H 0.4113 0.9638 0.5561 0.142 Uiso 1 1 calc R U . . .
N25 N 0.3350(4) 0.9323(4) 0.4813(4) 0.098(2) Uani 1 1 d . . . . .
C135 C 0.2964(5) 0.6702(4) 0.3759(5) 0.088(2) Uani 1 1 d . . . . .
C136 C 0.3462(5) 0.6718(6) 0.3288(5) 0.119(3) Uani 1 1 d . . . . .
H13D H 0.3768 0.6221 0.3408 0.179 Uiso 1 1 calc R U . . .
H13E H 0.3701 0.7003 0.3290 0.179 Uiso 1 1 calc R U . . .
H13F H 0.3249 0.6939 0.2852 0.179 Uiso 1 1 calc R U . . .
N26 N 0.2593(4) 0.6689(5) 0.4111(4) 0.115(3) Uani 1 1 d . . . . .

loop_
_atom_site_aniso_label
_atom_site_aniso_U_11
_atom_site_aniso_U_22
_atom_site_aniso_U_33
_atom_site_aniso_U_23
_atom_site_aniso_U_13
_atom_site_aniso_U_12
Rh1 0.0462(2) 0.04647(19) 0.0485(2) -0.02327(16) 0.00679(16) -0.01381(16)
Rh2 0.0464(2) 0.0488(2) 0.0530(2) -0.02714(17) 0.00771(16) -0.01453(16)
Rh3 0.0473(2) 0.0490(2) 0.0712(3) -0.03235(19) 0.01575(19) -0.01907(17)
Rh4 0.0518(2) 0.0560(2) 0.0691(3) -0.0363(2) 0.01923(19) -0.02435(18)
Rh5 0.03733(18) 0.0500(2) 0.0556(2) -0.03134(17) 0.00802(15) -0.01678(15)
Rh6 0.0477(2) 0.0618(2) 0.0467(2) -0.02796(18) 0.00430(16) -0.01857(18)
Pd1 0.0421(2) 0.0475(2) 0.0593(2) -0.02545(17) -0.00258(16) -0.01172(15)
Pd2 0.0475(2) 0.0602(2) 0.0676(3) -0.0380(2) 0.02071(18) -0.02093(18)
Pd3 0.0444(2) 0.04602(19) 0.0570(2) -0.02889(16) 0.01207(16) -0.01632(15)
N1 0.042(2) 0.047(2) 0.059(3) -0.0260(19) 0.0009(19) -0.0138(18)
N2 0.040(2) 0.051(2) 0.054(2) -0.0264(19) 0.0026(18) -0.0116(18)
N3 0.049(2) 0.046(2) 0.050(2) -0.0254(18) 0.0076(18) -0.0161(18)
N4 0.050(3) 0.069(3) 0.065(3) -0.035(2) 0.010(2) -0.017(2)
N5 0.051(3) 0.068(3) 0.057(3) -0.032(2) 0.011(2) -0.014(2)
N6 0.049(3) 0.147(6) 0.071(4) -0.063(4) 0.011(3) -0.030(3)
N7 0.050(3) 0.152(6) 0.069(4) -0.063(4) 0.016(3) -0.031(3)
N8 0.044(2) 0.052(2) 0.060(3) -0.032(2) 0.0087(19) -0.0159(18)
N9 0.049(3) 0.058(3) 0.069(3) -0.037(2) 0.021(2) -0.020(2)
N10 0.049(2) 0.059(3) 0.068(3) -0.039(2) 0.022(2) -0.020(2)
N11 0.046(2) 0.055(2) 0.069(3) -0.035(2) 0.013(2) -0.019(2)
N12 0.075(3) 0.063(3) 0.069(3) -0.037(3) 0.018(3) -0.026(3)
N13 0.072(3) 0.053(3) 0.069(3) -0.035(2) 0.015(2) -0.025(2)
N14 0.085(4) 0.060(3) 0.102(4) -0.045(3) 0.041(3) -0.028(3)
N15 0.099(4) 0.057(3) 0.103(4) -0.045(3) 0.053(4) -0.031(3)
N16 0.050(2) 0.056(2) 0.062(3) -0.032(2) 0.015(2) -0.021(2)
N17 0.042(2) 0.045(2) 0.062(3) -0.0271(19) 0.0084(19) -0.0163(18)
N18 0.050(2) 0.050(2) 0.061(3) -0.029(2) 0.012(2) -0.0203(19)
N19 0.036(2) 0.054(2) 0.059(3) -0.031(2) 0.0040(18) -0.0181(18)
N20 0.054(3) 0.065(3) 0.080(3) -0.038(3) -0.006(2) -0.019(2)
N21 0.054(3) 0.062(3) 0.080(3) -0.040(3) -0.004(2) -0.014(2)
N22 0.075(4) 0.061(3) 0.094(4) -0.029(3) -0.029(3) -0.021(3)
N23 0.072(4) 0.062(3) 0.117(5) -0.035(3) -0.032(3) -0.018(3)
N24 0.051(2) 0.062(3) 0.043(2) -0.028(2) 0.0102(18) -0.019(2)
O1 0.054(2) 0.0454(17) 0.051(2) -0.0212(15) -0.0024(16) -0.0157(15)
O2 0.053(2) 0.0481(19) 0.057(2) -0.0230(16) 0.0002(16) -0.0155(16)
O3 0.050(2) 0.0471(19) 0.068(2) -0.0250(17) -0.0115(17) -0.0107(16)
O4 0.053(2) 0.0487(19) 0.058(2) -0.0292(16) 0.0016(17) -0.0116(16)
O5 0.0453(19) 0.055(2) 0.065(2) -0.0330(18) 0.0036(17) -0.0122(16)
O6 0.048(2) 0.052(2) 0.065(2) -0.0280(17) -0.0035(17) -0.0140(16)
O7 0.047(2) 0.055(2) 0.075(3) -0.0376(19) 0.0178(18) -0.0159(16)
O8 0.048(2) 0.054(2) 0.073(3) -0.0306(18) 0.0178(18) -0.0179(17)
O9 0.049(2) 0.062(2) 0.073(3) -0.038(2) 0.0227(19) -0.0198(17)
O10 0.048(2) 0.071(2) 0.074(3) -0.045(2) 0.0210(18) -0.0258(18)
O11 0.051(2) 0.079(3) 0.074(3) -0.048(2) 0.025(2) -0.033(2)
O12 0.048(2) 0.081(3) 0.073(3) -0.045(2) 0.0173(19) -0.021(2)
O13 0.0489(19) 0.0491(18) 0.061(2) -0.0309(17) 0.0126(16) -0.0173(15)
O14 0.0459(18) 0.0499(18) 0.061(2) -0.0351(16) 0.0093(16) -0.0172(15)
O15 0.0454(18) 0.0507(18) 0.062(2) -0.0328(17) 0.0162(16) -0.0207(15)
O16 0.050(2) 0.0536(19) 0.051(2) -0.0267(16) 0.0074(16) -0.0170(16)
O17 0.054(2) 0.058(2) 0.058(2) -0.0352(18) 0.0130(17) -0.0180(17)
O18 0.055(2) 0.0491(19) 0.062(2) -0.0313(17) 0.0164(17) -0.0179(16)
O19 0.061(3) 0.098(4) 0.129(4) -0.066(3) 0.025(3) -0.034(3)
O20 0.098(4) 0.062(3) 0.122(5) -0.041(3) 0.007(3) -0.003(3)
O21 0.087(4) 0.159(5) 0.072(3) -0.067(4) 0.018(3) -0.043(4)
O22 0.134(8) 0.351(17) 0.270(14) -0.239(14) 0.052(8) -0.072(9)
O23 0.100(5) 0.161(6) 0.207(8) -0.139(7) 0.042(5) -0.047(5)
O24 0.344(16) 0.117(6) 0.151(8) -0.066(6) -0.011(9) -0.059(8)
S1 0.0568(8) 0.0645(8) 0.0684(9) -0.0345(7) 0.0074(7) -0.0098(7)
S2 0.1177(19) 0.1036(17) 0.139(2) -0.0817(17) 0.0289(17) -0.0307(14)
F1 0.088(3) 0.113(3) 0.117(4) -0.055(3) 0.005(3) -0.051(3)
F2 0.141(5) 0.177(5) 0.066(3) -0.063(3) 0.011(3) -0.049(4)
F3 0.094(3) 0.060(2) 0.182(5) -0.047(3) -0.041(3) 0.001(2)
F4 0.199(9) 0.279(11) 0.231(10) -0.162(9) 0.050(8) -0.150(9)
F5 0.312(15) 0.165(8) 0.205(10) 0.001(7) -0.082(10) -0.094(9)
F6 0.356(17) 0.254(12) 0.204(10) -0.148(9) -0.009(10) -0.117(12)
C1 0.042(3) 0.052(3) 0.049(3) -0.023(2) 0.002(2) -0.010(2)
C2 0.043(3) 0.054(3) 0.054(3) -0.029(2) 0.005(2) -0.018(2)
C3 0.053(3) 0.056(3) 0.057(3) -0.026(2) -0.003(2) -0.012(2)
C4 0.052(3) 0.067(3) 0.067(4) -0.032(3) -0.008(3) -0.013(3)
C5 0.055(3) 0.065(3) 0.070(4) -0.034(3) -0.009(3) -0.015(3)
C6 0.051(3) 0.055(3) 0.062(3) -0.031(3) 0.000(2) -0.014(2)
C7 0.043(3) 0.051(3) 0.049(3) -0.022(2) 0.004(2) -0.017(2)
C8 0.043(3) 0.054(3) 0.060(3) -0.028(2) 0.003(2) -0.017(2)
C9 0.046(3) 0.053(3) 0.047(3) -0.027(2) 0.010(2) -0.016(2)
C10 0.042(3) 0.055(3) 0.059(3) -0.030(2) 0.006(2) -0.014(2)
C11 0.044(3) 0.051(3) 0.053(3) -0.025(2) 0.002(2) -0.014(2)
C12 0.042(3) 0.047(3) 0.059(3) -0.028(2) 0.004(2) -0.012(2)
C13 0.054(3) 0.045(3) 0.064(3) -0.031(2) 0.009(2) -0.018(2)
C14 0.050(3) 0.053(3) 0.051(3) -0.027(2) 0.003(2) -0.018(2)
C15 0.043(3) 0.049(3) 0.054(3) -0.026(2) 0.009(2) -0.014(2)
C16 0.048(3) 0.059(3) 0.063(3) -0.035(3) 0.004(2) -0.016(2)
C17 0.046(3) 0.069(3) 0.066(4) -0.039(3) 0.010(3) -0.017(3)
C18 0.053(3) 0.059(3) 0.054(3) -0.026(2) 0.007(2) -0.020(2)
C19 0.049(3) 0.059(3) 0.059(3) -0.033(3) 0.009(2) -0.016(2)
C20 0.043(3) 0.052(3) 0.066(3) -0.032(3) 0.008(2) -0.012(2)
C21 0.044(3) 0.062(3) 0.068(4) -0.036(3) 0.008(2) -0.018(2)
C22 0.053(3) 0.062(3) 0.058(3) -0.033(3) 0.006(2) -0.019(3)
C23 0.043(3) 0.059(3) 0.084(4) -0.041(3) 0.022(3) -0.016(2)
C24 0.056(3) 0.047(3) 0.056(3) -0.031(2) 0.014(2) -0.010(2)
C25 0.048(3) 0.063(3) 0.068(4) -0.045(3) 0.006(3) -0.014(2)
C26 0.095(5) 0.070(4) 0.063(4) -0.043(3) 0.004(4) -0.006(4)
C27 0.087(5) 0.071(4) 0.067(4) -0.036(3) 0.039(4) -0.028(4)
C28 0.051(4) 0.086(5) 0.163(8) -0.069(5) 0.004(4) -0.022(3)
C29 0.078(4) 0.051(3) 0.074(4) -0.024(3) 0.011(3) -0.011(3)
C30 0.058(4) 0.105(6) 0.144(7) -0.092(6) 0.011(4) -0.023(4)
C31 0.156(9) 0.105(6) 0.072(5) -0.055(5) -0.037(5) 0.004(6)
C32 0.164(10) 0.114(7) 0.133(9) -0.045(7) 0.099(8) -0.064(7)
C33 0.058(3) 0.043(3) 0.065(3) -0.028(2) 0.006(3) -0.011(2)
C34 0.060(3) 0.051(3) 0.062(3) -0.030(3) 0.011(3) -0.022(2)
C35 0.061(3) 0.060(3) 0.074(4) -0.033(3) 0.014(3) -0.027(3)
C36 0.063(4) 0.055(3) 0.067(4) -0.026(3) 0.018(3) -0.026(3)
C38 0.056(3) 0.057(3) 0.078(4) -0.031(3) 0.005(3) -0.009(3)
C40 0.069(4) 0.092(5) 0.113(6) -0.054(5) 0.009(4) -0.037(4)
C41 0.092(5) 0.089(5) 0.088(5) -0.045(4) 0.042(4) -0.034(4)
C42 0.105(6) 0.067(4) 0.059(4) -0.027(3) -0.005(4) -0.021(4)
C43 0.050(3) 0.049(3) 0.073(4) -0.037(3) 0.019(3) -0.023(2)
C44 0.058(3) 0.052(3) 0.068(3) -0.037(3) 0.022(3) -0.023(2)
C45 0.056(3) 0.057(3) 0.075(4) -0.035(3) 0.023(3) -0.023(3)
C46 0.058(4) 0.073(4) 0.085(4) -0.048(3) 0.035(3) -0.029(3)
C48 0.060(3) 0.060(3) 0.071(4) -0.040(3) 0.018(3) -0.025(3)
C49 0.052(3) 0.049(3) 0.062(3) -0.033(2) 0.015(3) -0.018(2)
C50 0.056(3) 0.051(3) 0.071(4) -0.035(3) 0.019(3) -0.021(2)
C51 0.053(3) 0.059(3) 0.075(4) -0.041(3) 0.017(3) -0.024(3)
C52 0.051(3) 0.062(3) 0.073(4) -0.039(3) 0.017(3) -0.023(3)
C53 0.045(3) 0.048(3) 0.069(3) -0.031(2) 0.010(2) -0.012(2)
C54 0.047(3) 0.053(3) 0.066(3) -0.031(3) 0.008(2) -0.013(2)
C55 0.046(3) 0.049(3) 0.067(3) -0.031(2) 0.005(2) -0.015(2)
C56 0.053(3) 0.060(3) 0.063(3) -0.030(3) 0.012(3) -0.023(3)
C57 0.050(3) 0.060(3) 0.069(4) -0.033(3) 0.012(3) -0.021(3)
C58 0.053(3) 0.058(3) 0.069(4) -0.030(3) 0.013(3) -0.021(3)
C60 0.055(3) 0.057(3) 0.057(3) -0.032(3) 0.016(2) -0.019(2)
C61 0.054(3) 0.060(3) 0.065(3) -0.038(3) 0.008(3) -0.017(3)
C62 0.044(3) 0.052(3) 0.068(3) -0.033(3) 0.003(2) -0.013(2)
C63 0.051(3) 0.055(3) 0.062(3) -0.029(3) 0.007(2) -0.021(2)
C64 0.055(3) 0.053(3) 0.060(3) -0.030(2) 0.014(3) -0.021(2)
C65 0.064(4) 0.057(3) 0.085(4) -0.039(3) 0.017(3) -0.031(3)
C66 0.049(3) 0.062(3) 0.079(4) -0.031(3) 0.010(3) -0.028(3)
C68 0.063(3) 0.063(3) 0.066(4) -0.034(3) 0.006(3) -0.026(3)
C70 0.092(5) 0.060(4) 0.109(6) -0.045(4) 0.024(4) -0.037(4)
C71 0.060(4) 0.077(4) 0.100(5) -0.046(4) 0.021(4) -0.029(3)
C72 0.054(3) 0.067(4) 0.104(5) -0.038(4) 0.009(3) -0.015(3)
C73 0.086(5) 0.081(4) 0.076(4) -0.038(4) 0.015(4) -0.044(4)
C74 0.086(5) 0.085(5) 0.099(5) -0.059(4) 0.030(4) -0.040(4)
C75 0.052(3) 0.054(3) 0.090(5) -0.029(3) 0.009(3) -0.019(3)
C76 0.059(3) 0.062(3) 0.081(4) -0.033(3) 0.005(3) -0.021(3)
C77 0.072(4) 0.065(4) 0.073(4) -0.031(3) 0.024(3) -0.032(3)
C78 0.079(4) 0.055(3) 0.095(5) -0.037(3) 0.025(4) -0.033(3)
C79 0.060(4) 0.054(3) 0.089(5) -0.031(3) 0.017(3) -0.011(3)
C80 0.065(4) 0.079(5) 0.161(9) -0.046(5) 0.013(5) -0.033(4)
C81 0.092(6) 0.104(6) 0.108(6) -0.055(5) -0.013(5) -0.029(5)
C82 0.097(6) 0.111(6) 0.096(6) -0.041(5) 0.039(5) -0.061(5)
C83 0.145(8) 0.089(5) 0.139(8) -0.072(6) 0.024(6) -0.070(6)
C84 0.092(5) 0.078(5) 0.106(6) -0.054(4) 0.042(5) -0.018(4)
C85 0.048(3) 0.049(3) 0.060(3) -0.029(2) 0.005(2) -0.018(2)
C86 0.048(3) 0.046(3) 0.060(3) -0.028(2) 0.007(2) -0.014(2)
C87 0.067(4) 0.054(3) 0.062(3) -0.025(3) 0.011(3) -0.022(3)
C88 0.086(5) 0.052(3) 0.079(4) -0.031(3) 0.014(4) -0.024(3)
C89 0.091(5) 0.048(3) 0.084(4) -0.035(3) 0.024(4) -0.027(3)
C90 0.064(4) 0.062(3) 0.072(4) -0.041(3) 0.019(3) -0.021(3)
C91 0.042(3) 0.051(3) 0.058(3) -0.029(2) 0.005(2) -0.016(2)
C92 0.041(2) 0.052(3) 0.045(3) -0.029(2) 0.009(2) -0.019(2)
C93 0.039(2) 0.056(3) 0.046(3) -0.026(2) 0.006(2) -0.016(2)
C94 0.043(3) 0.053(3) 0.056(3) -0.027(2) 0.004(2) -0.019(2)
C95 0.047(3) 0.054(3) 0.060(3) -0.029(2) 0.005(2) -0.020(2)
C96 0.048(3) 0.053(3) 0.069(3) -0.033(3) 0.003(2) -0.019(2)
C97 0.045(3) 0.059(3) 0.066(3) -0.037(3) 0.004(2) -0.018(2)
C98 0.049(3) 0.063(3) 0.076(4) -0.039(3) 0.007(3) -0.027(3)
C99 0.044(3) 0.053(3) 0.068(3) -0.033(3) 0.006(2) -0.019(2)
C100 0.053(3) 0.059(3) 0.070(4) -0.035(3) 0.001(3) -0.021(3)
C101 0.051(3) 0.058(3) 0.069(4) -0.033(3) 0.007(3) -0.017(3)
C102 0.047(3) 0.054(3) 0.054(3) -0.027(2) 0.006(2) -0.014(2)
C103 0.055(3) 0.063(3) 0.060(3) -0.037(3) 0.007(3) -0.022(3)
C104 0.042(3) 0.064(3) 0.056(3) -0.034(3) 0.009(2) -0.019(2)
C105 0.050(3) 0.056(3) 0.057(3) -0.028(2) 0.002(2) -0.013(2)
C106 0.051(3) 0.062(3) 0.054(3) -0.029(3) 0.005(2) -0.019(2)
C107 0.029(2) 0.066(3) 0.066(3) -0.039(3) 0.012(2) -0.018(2)
C108 0.044(3) 0.051(3) 0.063(3) -0.033(2) 0.012(2) -0.011(2)
C109 0.047(3) 0.058(3) 0.061(3) -0.043(3) 0.016(2) -0.023(2)
C110 0.041(2) 0.056(3) 0.053(3) -0.030(2) 0.012(2) -0.023(2)
C111 0.039(3) 0.057(3) 0.064(3) -0.034(3) 0.009(2) -0.017(2)
C112 0.047(3) 0.078(4) 0.080(4) -0.048(3) 0.005(3) -0.021(3)
C113 0.059(3) 0.058(3) 0.077(4) -0.033(3) 0.013(3) -0.016(3)
C114 0.068(4) 0.073(4) 0.086(4) -0.055(3) 0.017(3) -0.033(3)
C115 0.061(3) 0.073(4) 0.065(4) -0.033(3) 0.011(3) -0.029(3)
C116 0.056(3) 0.063(3) 0.080(4) -0.041(3) 0.015(3) -0.031(3)
C117 0.054(6) 0.066(7) 0.049(6) -0.026(5) 0.001(4) -0.015(6)
C118 0.064(7) 0.055(6) 0.043(5) -0.020(4) 0.002(5) -0.012(5)
C119 0.057(7) 0.138(13) 0.057(7) -0.044(8) 0.009(6) -0.042(8)
C120 0.103(11) 0.112(10) 0.066(8) -0.035(7) -0.001(7) -0.076(10)
C121 0.110(11) 0.079(8) 0.054(7) -0.045(6) 0.007(7) -0.026(8)
C122 0.083(10) 0.200(19) 0.073(9) -0.047(10) 0.023(7) -0.073(12)
C123 0.173(17) 0.069(8) 0.076(9) -0.027(7) -0.021(10) 0.002(9)
C124 0.054(8) 0.29(3) 0.076(10) -0.052(13) -0.006(7) -0.047(12)
C125 0.31(3) 0.174(19) 0.118(14) -0.060(13) 0.002(17) -0.17(2)
C126 0.206(18) 0.149(14) 0.127(13) -0.112(12) 0.003(11) 0.011(11)
C217 0.091(14) 0.067(10) 0.043(8) -0.023(7) 0.000(8) -0.025(10)
C218 0.083(12) 0.072(10) 0.056(10) -0.034(8) -0.013(9) 0.002(10)
C219 0.043(8) 0.103(13) 0.048(9) -0.040(9) 0.001(6) 0.003(8)
C220 0.045(7) 0.071(9) 0.054(8) -0.031(7) 0.008(6) -0.026(7)
C221 0.051(7) 0.071(10) 0.062(9) -0.042(8) -0.002(6) -0.020(7)
C222 0.23(3) 0.112(17) 0.080(13) -0.029(12) -0.008(16) -0.090(19)
C223 0.150(17) 0.122(15) 0.116(15) -0.078(13) 0.001(13) 0.031(11)
C224 0.088(12) 0.199(19) 0.088(12) -0.060(12) 0.002(9) -0.087(12)
C225 0.17(2) 0.090(12) 0.089(13) -0.057(10) 0.007(13) -0.063(13)
C226 0.067(10) 0.152(19) 0.062(10) -0.049(11) 0.027(8) -0.031(11)
C127 0.068(4) 0.060(3) 0.081(4) -0.036(3) 0.004(3) -0.021(3)
C128 0.157(11) 0.190(12) 0.177(12) -0.115(10) 0.042(9) -0.075(10)
S3 0.101(2) 0.0688(15) 0.0709(16) -0.0323(12) 0.0080(15) -0.0254(16)
O25 0.126(10) 0.088(7) 0.133(9) -0.063(6) 0.034(8) -0.039(7)
O26 0.129(9) 0.113(7) 0.127(8) -0.051(6) 0.054(6) -0.070(7)
O27 0.197(17) 0.142(10) 0.131(10) -0.065(10) -0.072(10) -0.033(11)
C129 0.078(6) 0.067(5) 0.084(6) -0.041(5) 0.006(5) -0.030(4)
F7 0.109(5) 0.096(5) 0.152(7) -0.057(5) 0.039(5) -0.059(4)
F8 0.157(7) 0.105(6) 0.131(7) -0.075(6) 0.032(7) -0.061(5)
F9 0.142(7) 0.134(6) 0.080(4) -0.027(4) -0.022(5) -0.044(5)
S3' 0.083(7) 0.101(7) 0.136(10) -0.059(7) -0.007(6) -0.028(6)
O25' 0.20(3) 0.10(2) 0.16(3) -0.10(2) 0.02(3) -0.021(18)
O26' 0.15(2) 0.21(3) 0.17(3) -0.03(2) 0.01(2) -0.14(2)
O27' 0.090(17) 0.085(15) 0.054(12) -0.020(10) -0.002(11) 0.009(13)
C229 0.105(19) 0.13(2) 0.074(16) -0.053(15) 0.013(14) -0.027(15)
F7' 0.17(3) 0.091(16) 0.12(2) -0.061(14) 0.03(2) -0.008(19)
F8' 0.20(3) 0.17(3) 0.19(3) -0.06(2) 0.05(2) -0.07(2)
F9' 0.21(4) 0.29(5) 0.28(5) -0.10(3) 0.05(3) -0.11(3)
C37 0.071(4) 0.053(3) 0.055(3) -0.022(3) 0.011(3) -0.017(3)
C39 0.085(5) 0.080(4) 0.072(4) -0.050(4) 0.017(3) -0.032(4)
C47 0.062(4) 0.077(4) 0.068(4) -0.043(3) 0.024(3) -0.024(3)
C59 0.051(3) 0.059(3) 0.061(3) -0.033(3) 0.011(2) -0.018(2)
C67 0.050(3) 0.055(3) 0.079(4) -0.032(3) 0.006(3) -0.017(2)
C69 0.062(4) 0.067(4) 0.086(4) -0.050(3) 0.018(3) -0.026(3)
C133 0.071(4) 0.059(4) 0.095(5) -0.035(4) 0.030(4) -0.027(3)
C134 0.093(6) 0.105(6) 0.099(6) -0.068(5) 0.025(5) -0.030(5)
N25 0.081(5) 0.075(4) 0.125(6) -0.034(4) -0.001(4) -0.032(4)
C135 0.091(6) 0.073(4) 0.097(6) -0.043(4) -0.021(5) -0.017(4)
C136 0.077(6) 0.152(9) 0.127(8) -0.073(7) -0.007(6) -0.027(6)
N26 0.074(5) 0.162(8) 0.093(5) -0.061(5) 0.003(4) -0.024(5)

loop_
_atom_type_symbol
_atom_type_description
_atom_type_scat_dispersion_real
_atom_type_scat_dispersion_imag
_atom_type_scat_source
C C 0.0137 0.0067 'International Tables Vol C Tables 4.2.6.8 and 6.1.1.4'
H H 0.0000 0.0000 'International Tables Vol C Tables 4.2.6.8 and 6.1.1.4'
F F 0.0583 0.0400 'International Tables Vol C Tables 4.2.6.8 and 6.1.1.4'
N N 0.0241 0.0134 'International Tables Vol C Tables 4.2.6.8 and 6.1.1.4'
O O 0.0389 0.0241 'International Tables Vol C Tables 4.2.6.8 and 6.1.1.4'
Pd Pd 0.0375 3.1039 'International Tables Vol C Tables 4.2.6.8 and 6.1.1.4'
Rh Rh -0.0161 2.8414 'International Tables Vol C Tables 4.2.6.8 and 6.1.1.4'
S S 0.2925 0.4295 'International Tables Vol C Tables 4.2.6.8 and 6.1.1.4'

loop_
_geom_angle_atom_site_label_1
_geom_angle_atom_site_label_2
_geom_angle_atom_site_label_3
_geom_angle
_geom_angle_site_symmetry_1
_geom_angle_site_symmetry_3
C26 Rh1 N3 132.5(3) . .
C26 Rh1 C27 39.7(3) . .
N3 Rh1 C27 167.8(2) . .
C26 Rh1 C25 39.6(3) . .
N3 Rh1 C25 101.8(2) . .
C27 Rh1 C25 66.5(3) . .
C26 Rh1 C24 66.1(2) . .
N3 Rh1 C24 103.14(18) . .
C27 Rh1 C24 65.7(2) . .
C25 Rh1 C24 39.6(2) . .
C26 Rh1 O2 141.3(3) . .
N3 Rh1 O2 85.29(16) . .
C27 Rh1 O2 104.4(3) . .
C25 Rh1 O2 159.12(18) . .
C24 Rh1 O2 119.79(19) . .
C26 Rh1 C23 65.6(3) . .
N3 Rh1 C23 134.4(2) . .
C27 Rh1 C23 38.8(3) . .
C25 Rh1 C23 65.8(2) . .
C24 Rh1 C23 38.8(2) . .
O2 Rh1 C23 95.1(2) . .
C26 Rh1 O1 95.6(2) . .
N3 Rh1 O1 84.49(15) . .
C27 Rh1 O1 104.5(2) . .
C25 Rh1 O1 121.75(18) . .
C24 Rh1 O1 160.63(19) . .
O2 Rh1 O1 78.17(13) . .
C23 Rh1 O1 140.4(2) . .
N8 Rh2 C34 98.4(2) 2_566 .
N8 Rh2 C37 135.1(2) 2_566 .
C34 Rh2 C37 65.1(2) . .
N8 Rh2 C36 164.1(2) 2_566 .
C34 Rh2 C36 65.8(2) . .
C37 Rh2 C36 38.6(2) . .
N8 Rh2 O5 85.46(16) 2_566 .
C34 Rh2 O5 123.88(19) . .
C37 Rh2 O5 139.0(2) . .
C36 Rh2 O5 104.1(2) . .
N8 Rh2 C35 128.3(2) 2_566 .
C34 Rh2 C35 39.4(2) . .
C37 Rh2 C35 64.8(3) . .
C36 Rh2 C35 39.0(3) . .
O5 Rh2 C35 96.9(2) . .
N8 Rh2 O4 85.39(16) 2_566 .
C34 Rh2 O4 157.77(19) . .
C37 Rh2 O4 96.8(2) . .
C36 Rh2 O4 108.8(2) . .
O5 Rh2 O4 78.15(14) . .
C35 Rh2 O4 145.8(2) . .
N8 Rh2 C33 101.1(2) 2_566 .
C34 Rh2 C33 39.0(2) . .
C37 Rh2 C33 39.5(2) . .
C36 Rh2 C33 66.1(2) . .
O5 Rh2 C33 162.09(19) . .
C35 Rh2 C33 65.9(2) . .
O4 Rh2 C33 118.72(19) . .
N11 Rh3 C66 128.9(2) . .
N11 Rh3 C67 97.9(2) . .
C66 Rh3 C67 39.0(2) . .
N11 Rh3 C68 100.3(2) . .
C66 Rh3 C68 65.5(2) . .
C67 Rh3 C68 40.0(2) . .
N11 Rh3 O8 84.83(17) . .
C66 Rh3 O8 96.7(2) . .
C67 Rh3 O8 121.1(2) . .
C68 Rh3 O8 160.7(2) . .
N11 Rh3 C65 163.7(2) . .
C66 Rh3 C65 38.8(2) . .
C67 Rh3 C65 66.0(2) . .
C68 Rh3 C65 65.8(2) . .
O8 Rh3 C65 105.6(2) . .
N11 Rh3 O7 84.97(16) . .
C66 Rh3 O7 145.59(19) . .
C67 Rh3 O7 160.3(2) . .
C68 Rh3 O7 120.3(2) . .
O8 Rh3 O7 78.47(15) . .
C65 Rh3 O7 109.2(2) . .
N11 Rh3 C69 133.3(2) . .
C66 Rh3 C69 65.1(2) . .
C67 Rh3 C69 66.2(2) . .
C68 Rh3 C69 39.1(2) . .
O8 Rh3 C69 141.6(2) . .
C65 Rh3 C69 39.2(2) . .
O7 Rh3 C69 97.7(2) . .
C76 Rh4 C79 65.3(3) . .
C76 Rh4 N16 105.5(2) . 2_766
C79 Rh4 N16 127.8(2) . 2_766
C76 Rh4 C77 39.4(3) . .
C79 Rh4 C77 65.2(3) . .
N16 Rh4 C77 139.4(2) 2_766 .
C76 Rh4 C75 38.7(3) . .
C79 Rh4 C75 38.6(3) . .
N16 Rh4 C75 101.0(2) 2_766 .
C77 Rh4 C75 65.0(2) . .
C76 Rh4 C78 65.6(3) . .
C79 Rh4 C78 40.0(3) . .
N16 Rh4 C78 166.5(2) 2_766 .
C77 Rh4 C78 38.3(3) . .
C75 Rh4 C78 65.6(3) . .
C76 Rh4 O10 161.6(2) . .
C79 Rh4 O10 96.4(2) . .
N16 Rh4 O10 85.01(17) 2_766 .
C77 Rh4 O10 134.9(2) . .
C75 Rh4 O10 125.4(2) . .
C78 Rh4 O10 101.0(2) . .
C76 Rh4 O11 117.3(2) . .
C79 Rh4 O11 146.8(2) . .
N16 Rh4 O11 84.70(16) 2_766 .
C77 Rh4 O11 95.4(2) . .
C75 Rh4 O11 155.9(2) . .
C78 Rh4 O11 108.3(2) . .
O10 Rh4 O11 78.10(15) . .
C109 Rh5 O13 114.24(18) . .
C109 Rh5 C108 39.8(2) . .
O13 Rh5 C108 93.85(18) . .
C109 Rh5 N19 102.53(18) . .
O13 Rh5 N19 84.48(16) . .
C108 Rh5 N19 136.87(19) . .
C109 Rh5 C107 66.8(2) . .
O13 Rh5 C107 109.60(18) . .
C108 Rh5 C107 39.5(2) . .
N19 Rh5 C107 164.7(2) . .
C109 Rh5 C111 66.1(2) . .
O13 Rh5 C111 148.43(18) . .
C108 Rh5 C111 66.0(2) . .
N19 Rh5 C111 126.96(19) . .
C107 Rh5 C111 39.6(2) . .
C109 Rh5 C110 40.0(2) . .
O13 Rh5 C110 154.17(17) . .
C108 Rh5 C110 66.3(2) . .
N19 Rh5 C110 98.62(18) . .
C107 Rh5 C110 66.1(2) . .
C111 Rh5 C110 38.6(2) . .
C109 Rh5 O14 165.81(17) . .
O13 Rh5 O14 78.51(13) . .
C108 Rh5 O14 137.68(18) . .
N19 Rh5 O14 84.32(15) . .
C107 Rh5 O14 103.87(17) . .
C111 Rh5 O14 99.79(17) . .
C110 Rh5 O14 127.26(17) . .
C218 Rh6 C217 39.89(18) . .
C218 Rh6 N24 145.5(4) . 2_566
C217 Rh6 N24 109.0(3) . 2_566
C218 Rh6 C219 39.67(18) . .
C217 Rh6 C219 66.1(3) . .
N24 Rh6 C219 160.9(3) 2_566 .
N24 Rh6 C121 110.9(3) 2_566 .
N24 Rh6 C120 147.0(3) 2_566 .
C121 Rh6 C120 39.16(14) . .
C218 Rh6 O16 95.8(3) . .
C217 Rh6 O16 114.1(3) . .
N24 Rh6 O16 84.74(15) 2_566 .
C219 Rh6 O16 114.3(3) . .
C121 Rh6 O16 158.4(2) . .
C120 Rh6 O16 128.1(3) . .
N24 Rh6 C117 100.0(2) 2_566 .
C121 Rh6 C117 39.11(13) . .
C120 Rh6 C117 65.4(2) . .
O16 Rh6 C117 125.9(2) . .
C218 Rh6 O17 128.9(3) . .
C217 Rh6 O17 161.0(3) . .
N24 Rh6 O17 85.18(16) 2_566 .
C219 Rh6 O17 96.3(3) . .
C121 Rh6 O17 116.0(2) . .
C120 Rh6 O17 97.0(2) . .
O16 Rh6 O17 78.92(14) . .
C117 Rh6 O17 154.8(2) . .
N24 Rh6 C119 161.3(2) 2_566 .
C121 Rh6 C119 65.3(2) . .
C120 Rh6 C119 38.84(13) . .
O16 Rh6 C119 95.1(2) . .
C117 Rh6 C119 65.0(2) . .
O17 Rh6 C119 113.2(2) . .
N24 Rh6 C118 122.7(2) 2_566 .
C121 Rh6 C118 65.2(2) . .
C120 Rh6 C118 65.0(2) . .
O16 Rh6 C118 94.0(2) . .
C117 Rh6 C118 38.77(12) . .
O17 Rh6 C118 150.8(2) . .
C119 Rh6 C118 38.60(12) . .
C218 Rh6 C221 65.8(3) . .
C217 Rh6 C221 38.91(17) . .
N24 Rh6 C221 99.2(2) 2_566 .
C219 Rh6 C221 64.9(3) . .
O16 Rh6 C221 152.6(3) . .
O17 Rh6 C221 128.3(3) . .
N1 Pd1 N2 84.54(18) . .
N1 Pd1 O6 167.65(16) . .
N2 Pd1 O6 83.11(16) . .
N1 Pd1 O3 82.81(16) . .
N2 Pd1 O3 167.27(17) . .
O6 Pd1 O3 109.53(14) . .
N9 Pd2 N10 84.1(2) . .
N9 Pd2 O12 166.53(17) . .
N10 Pd2 O12 82.58(18) . .
N9 Pd2 O9 82.98(18) . .
N10 Pd2 O9 166.90(19) . .
O12 Pd2 O9 110.43(16) . .
N17 Pd3 N18 83.23(18) . .
N17 Pd3 O15 83.56(16) . .
N18 Pd3 O15 166.76(16) . .
N17 Pd3 O18 166.19(16) . .
N18 Pd3 O18 83.05(17) . .
O15 Pd3 O18 110.18(14) . .
C7 N1 C1 130.0(5) . .
C7 N1 Pd1 116.1(3) . .
C1 N1 Pd1 113.9(3) . .
C9 N2 C2 131.3(4) . .
C9 N2 Pd1 115.7(4) . .
C2 N2 Pd1 112.9(3) . .
C15 N3 C11 118.1(4) . .
C15 N3 Rh1 119.7(3) . .
C11 N3 Rh1 122.1(4) . .
N5 N4 C16 117.2(5) . .
N4 N5 C17 117.3(5) . .
N7 N6 C17 116.8(5) . .
C16 N7 N6 118.1(5) . .
C18 N8 C22 117.8(5) . .
C18 N8 Rh2 119.8(4) . 2_566
C22 N8 Rh2 121.8(4) . 2_566
C49 N9 C43 130.1(5) . .
C49 N9 Pd2 116.1(4) . .
C43 N9 Pd2 113.7(4) . .
C51 N10 C44 131.0(5) . .
C51 N10 Pd2 115.8(4) . .
C44 N10 Pd2 113.1(4) . .
C53 N11 C57 117.1(5) . .
C53 N11 Rh3 120.9(4) . .
C57 N11 Rh3 121.7(4) . .
C58 N12 N13 117.8(5) . .
N12 N13 C59 117.1(5) . .
C59 N14 N15 116.8(5) . .
C58 N15 N14 117.6(5) . .
C64 N16 C60 117.7(5) . .
C64 N16 Rh4 122.4(4) . 2_766
C60 N16 Rh4 119.7(4) . 2_766
C91 N17 C85 130.8(5) . .
C91 N17 Pd3 115.1(3) . .
C85 N17 Pd3 114.0(3) . .
C93 N18 C86 131.0(5) . .
C93 N18 Pd3 115.5(4) . .
C86 N18 Pd3 113.5(3) . .
C99 N19 C95 118.8(4) . .
C99 N19 Rh5 120.9(3) . .
C95 N19 Rh5 120.0(3) . .
C100 N20 N21 116.9(5) . .
C101 N21 N20 116.8(5) . .
N23 N22 C101 117.6(5) . .
C100 N23 N22 116.9(5) . .
C106 N24 C102 118.0(5) . .
C106 N24 Rh6 120.1(4) . 2_566
C102 N24 Rh6 121.7(4) . 2_566
C7 O1 Rh1 111.2(3) . .
C8 O2 Rh1 113.9(3) . .
C8 O3 Pd1 109.3(3) . .
C9 O4 Rh2 112.2(3) . .
C10 O5 Rh2 114.0(3) . .
C10 O6 Pd1 108.2(3) . .
C49 O7 Rh3 111.0(3) . .
C50 O8 Rh3 113.1(4) . .
C50 O9 Pd2 108.6(3) . .
C51 O10 Rh4 111.7(4) . .
C52 O11 Rh4 113.4(4) . .
C52 O12 Pd2 109.5(4) . .
C91 O13 Rh5 111.2(3) . .
C92 O14 Rh5 113.2(3) . .
C92 O15 Pd3 108.8(3) . .
C93 O16 Rh6 112.0(3) . .
C94 O17 Rh6 112.7(3) . .
C94 O18 Pd3 108.6(3) . .
O20 S1 O21 114.3(4) . .
O20 S1 O19 115.4(3) . .
O21 S1 O19 115.1(4) . .
O20 S1 C127 104.8(4) . .
O21 S1 C127 101.8(3) . .
O19 S1 C127 103.0(3) . .
O24 S2 O23 113.6(6) . .
O24 S2 O22 113.8(9) . .
O23 S2 O22 112.3(6) . .
O24 S2 C128 109.3(9) . .
O23 S2 C128 103.9(7) . .
O22 S2 C128 102.7(8) . .
C6 C1 C2 120.8(5) . .
C6 C1 N1 125.5(5) . .
C2 C1 N1 113.7(5) . .
C3 C2 C1 119.9(5) . .
C3 C2 N2 125.2(5) . .
C1 C2 N2 115.0(4) . .
C2 C3 C4 118.4(5) . .
C2 C3 H3 120.8 . .
C4 C3 H3 120.8 . .
C5 C4 C3 121.3(5) . .
C5 C4 H4 119.4 . .
C3 C4 H4 119.4 . .
C4 C5 C6 121.0(6) . .
C4 C5 H5 119.5 . .
C6 C5 H5 119.5 . .
C1 C6 C5 118.6(5) . .
C1 C6 H6 120.7 . .
C5 C6 H6 120.7 . .
O1 C7 N1 128.2(5) . .
O1 C7 C8 119.5(4) . .
N1 C7 C8 112.3(5) . .
O2 C8 O3 123.4(5) . .
O2 C8 C7 117.1(5) . .
O3 C8 C7 119.5(5) . .
O4 C9 N2 128.8(5) . .
O4 C9 C10 119.5(5) . .
N2 C9 C10 111.6(4) . .
O6 C10 O5 123.3(5) . .
O6 C10 C9 121.2(5) . .
O5 C10 C9 115.5(4) . .
N3 C11 C12 122.1(5) . .
N3 C11 H11 118.9 . .
C12 C11 H11 118.9 . .
C11 C12 C13 119.6(5) . .
C11 C12 H12 120.2 . .
C13 C12 H12 120.2 . .
C14 C13 C12 118.5(5) . .
C14 C13 C16 119.8(5) . .
C12 C13 C16 121.6(5) . .
C15 C14 C13 118.7(5) . .
C15 C14 H14 120.7 . .
C13 C14 H14 120.7 . .
N3 C15 C14 122.9(5) . .
N3 C15 H15 118.6 . .
C14 C15 H15 118.6 . .
N7 C16 N4 125.2(5) . .
N7 C16 C13 116.4(5) . .
N4 C16 C13 118.4(5) . .
N6 C17 N5 125.4(5) . .
N6 C17 C20 115.9(5) . .
N5 C17 C20 118.4(5) . .
N8 C18 C19 123.0(5) . .
N8 C18 H18 118.5 . .
C19 C18 H18 118.5 . .
C18 C19 C20 119.0(6) . .
C18 C19 H19 120.5 . .
C20 C19 H19 120.5 . .
C21 C20 C19 118.0(5) . .
C21 C20 C17 121.3(5) . .
C19 C20 C17 120.4(5) . .
C22 C21 C20 120.2(5) . .
C22 C21 H21 119.9 . .
C20 C21 H21 119.9 . .
N8 C22 C21 121.6(5) . .
N8 C22 H22 119.2 . .
C21 C22 H22 119.2 . .
C27 C23 C24 108.4(6) . .
C27 C23 C28 127.7(7) . .
C24 C23 C28 123.7(7) . .
C27 C23 Rh1 69.2(3) . .
C24 C23 Rh1 69.7(3) . .
C28 C23 Rh1 122.7(5) . .
C23 C24 C25 108.4(5) . .
C23 C24 C29 125.2(6) . .
C25 C24 C29 126.2(6) . .
C23 C24 Rh1 71.5(3) . .
C25 C24 Rh1 70.0(3) . .
C29 C24 Rh1 128.1(4) . .
C26 C25 C24 106.9(5) . .
C26 C25 C30 127.9(6) . .
C24 C25 C30 125.1(6) . .
C26 C25 Rh1 69.8(4) . .
C24 C25 Rh1 70.4(3) . .
C30 C25 Rh1 126.9(4) . .
C27 C26 C25 108.2(6) . .
C27 C26 C31 128.0(8) . .
C25 C26 C31 123.8(9) . .
C27 C26 Rh1 70.3(4) . .
C25 C26 Rh1 70.6(3) . .
C31 C26 Rh1 123.1(5) . .
C23 C27 C26 108.1(6) . .
C23 C27 C32 125.9(9) . .
C26 C27 C32 125.9(9) . .
C23 C27 Rh1 72.0(3) . .
C26 C27 Rh1 70.0(4) . .
C32 C27 Rh1 126.3(6) . .
C23 C28 H28A 109.5 . .
C23 C28 H28B 109.5 . .
H28A C28 H28B 109.5 . .
C23 C28 H28C 109.5 . .
H28A C28 H28C 109.5 . .
H28B C28 H28C 109.5 . .
C24 C29 H29A 109.5 . .
C24 C29 H29B 109.5 . .
H29A C29 H29B 109.5 . .
C24 C29 H29C 109.5 . .
H29A C29 H29C 109.5 . .
H29B C29 H29C 109.5 . .
C25 C30 H30A 109.5 . .
C25 C30 H30B 109.5 . .
H30A C30 H30B 109.5 . .
C25 C30 H30C 109.5 . .
H30A C30 H30C 109.5 . .
H30B C30 H30C 109.5 . .
C26 C31 H31A 109.5 . .
C26 C31 H31B 109.5 . .
H31A C31 H31B 109.5 . .
C26 C31 H31C 109.5 . .
H31A C31 H31C 109.5 . .
H31B C31 H31C 109.5 . .
C27 C32 H32A 109.5 . .
C27 C32 H32B 109.5 . .
H32A C32 H32B 109.5 . .
C27 C32 H32C 109.5 . .
H32A C32 H32C 109.5 . .
H32B C32 H32C 109.5 . .
C34 C33 C37 106.1(5) . .
C34 C33 C38 126.6(6) . .
C37 C33 C38 127.3(6) . .
C34 C33 Rh2 70.0(3) . .
C37 C33 Rh2 70.1(3) . .
C38 C33 Rh2 125.7(4) . .
C33 C34 C35 108.8(5) . .
C33 C34 C39 126.7(6) . .
C35 C34 C39 124.4(6) . .
C33 C34 Rh2 71.0(3) . .
C35 C34 Rh2 70.8(3) . .
C39 C34 Rh2 126.2(4) . .
C36 C35 C34 107.8(6) . .
C36 C35 C40 126.3(6) . .
C34 C35 C40 125.9(6) . .
C36 C35 Rh2 70.4(3) . .
C34 C35 Rh2 69.8(3) . .
C40 C35 Rh2 124.2(5) . .
C37 C36 C35 107.6(5) . .
C37 C36 C41 125.7(7) . .
C35 C36 C41 126.6(7) . .
C37 C36 Rh2 70.7(3) . .
C35 C36 Rh2 70.6(3) . .
C41 C36 Rh2 126.5(5) . .
C33 C38 H38A 109.5 . .
C33 C38 H38B 109.5 . .
H38A C38 H38B 109.5 . .
C33 C38 H38C 109.5 . .
H38A C38 H38C 109.5 . .
H38B C38 H38C 109.5 . .
C35 C40 H40A 109.5 . .
C35 C40 H40B 109.5 . .
H40A C40 H40B 109.5 . .
C35 C40 H40C 109.5 . .
H40A C40 H40C 109.5 . .
H40B C40 H40C 109.5 . .
C36 C41 H41A 109.5 . .
C36 C41 H41B 109.5 . .
H41A C41 H41B 109.5 . .
C36 C41 H41C 109.5 . .
H41A C41 H41C 109.5 . .
H41B C41 H41C 109.5 . .
C37 C42 H42A 109.5 . .
C37 C42 H42B 109.5 . .
H42A C42 H42B 109.5 . .
C37 C42 H42C 109.5 . .
H42A C42 H42C 109.5 . .
H42B C42 H42C 109.5 . .
C48 C43 C44 121.0(5) . .
C48 C43 N9 124.5(5) . .
C44 C43 N9 114.5(5) . .
C45 C44 C43 119.9(6) . .
C45 C44 N10 125.5(6) . .
C43 C44 N10 114.6(5) . .
C46 C45 C44 118.7(6) . .
C46 C45 H45 120.6 . .
C44 C45 H45 120.6 . .
C45 C46 C47 121.7(6) . .
C45 C46 H46 119.1 . .
C47 C46 H46 119.1 . .
C43 C48 C47 117.6(6) . .
C43 C48 H48 121.2 . .
C47 C48 H48 121.2 . .
O7 C49 N9 127.8(5) . .
O7 C49 C50 119.8(5) . .
N9 C49 C50 112.4(5) . .
O9 C50 O8 123.9(5) . .
O9 C50 C49 119.9(5) . .
O8 C50 C49 116.2(6) . .
O10 C51 N10 127.5(6) . .
O10 C51 C52 119.5(6) . .
N10 C51 C52 113.0(5) . .
O11 C52 O12 123.6(6) . .
O11 C52 C51 117.3(5) . .
O12 C52 C51 119.0(6) . .
N11 C53 C54 122.9(5) . .
N11 C53 H53 118.5 . .
C54 C53 H53 118.5 . .
C55 C54 C53 119.6(5) . .
C55 C54 H54 120.2 . .
C53 C54 H54 120.2 . .
C54 C55 C56 117.7(5) . .
C54 C55 C58 120.7(5) . .
C56 C55 C58 121.4(5) . .
C57 C56 C55 119.3(5) . .
C57 C56 H56 120.3 . .
C55 C56 H56 120.3 . .
N11 C57 C56 122.9(6) . .
N11 C57 H57 118.6 . .
C56 C57 H57 118.6 . .
N12 C58 N15 125.5(6) . .
N12 C58 C55 118.8(5) . .
N15 C58 C55 115.4(5) . .
N16 C60 C61 123.0(5) . .
N16 C60 H60 118.5 . .
C61 C60 H60 118.5 . .
C60 C61 C62 119.1(5) . .
C60 C61 H61 120.4 . .
C62 C61 H61 120.4 . .
C63 C62 C61 117.2(5) . .
C63 C62 C59 122.8(5) . .
C61 C62 C59 120.0(5) . .
C64 C63 C62 120.0(5) . .
C64 C63 H63 120.0 . .
C62 C63 H63 120.0 . .
N16 C64 C63 122.8(5) . .
N16 C64 H64 118.6 . .
C63 C64 H64 118.6 . .
C66 C65 C69 107.7(5) . .
C66 C65 C70 126.0(6) . .
C69 C65 C70 126.2(6) . .
C66 C65 Rh3 70.3(3) . .
C69 C65 Rh3 71.2(3) . .
C70 C65 Rh3 126.6(5) . .
C65 C66 C67 110.2(5) . .
C65 C66 C71 126.0(6) . .
C67 C66 C71 123.9(6) . .
C65 C66 Rh3 71.0(3) . .
C67 C66 Rh3 70.7(3) . .
C71 C66 Rh3 124.4(5) . .
C69 C68 C67 108.1(5) . .
C69 C68 C73 124.9(6) . .
C67 C68 C73 126.8(6) . .
C69 C68 Rh3 71.4(4) . .
C67 C68 Rh3 70.0(4) . .
C73 C68 Rh3 127.5(5) . .
C65 C70 H70A 109.5 . .
C65 C70 H70B 109.5 . .
H70A C70 H70B 109.5 . .
C65 C70 H70C 109.5 . .
H70A C70 H70C 109.5 . .
H70B C70 H70C 109.5 . .
C66 C71 H71A 109.5 . .
C66 C71 H71B 109.5 . .
H71A C71 H71B 109.5 . .
C66 C71 H71C 109.5 . .
H71A C71 H71C 109.5 . .
H71B C71 H71C 109.5 . .
C67 C72 H72A 109.5 . .
C67 C72 H72B 109.5 . .
H72A C72 H72B 109.5 . .
C67 C72 H72C 109.5 . .
H72A C72 H72C 109.5 . .
H72B C72 H72C 109.5 . .
C68 C73 H73A 109.5 . .
C68 C73 H73B 109.5 . .
H73A C73 H73B 109.5 . .
C68 C73 H73C 109.5 . .
H73A C73 H73C 109.5 . .
H73B C73 H73C 109.5 . .
C69 C74 H74A 109.5 . .
C69 C74 H74B 109.5 . .
H74A C74 H74B 109.5 . .
C69 C74 H74C 109.5 . .
H74A C74 H74C 109.5 . .
H74B C74 H74C 109.5 . .
C79 C75 C76 108.6(6) . .
C79 C75 C80 124.8(7) . .
C76 C75 C80 126.6(7) . .
C79 C75 Rh4 70.1(4) . .
C76 C75 Rh4 70.0(4) . .
C80 C75 Rh4 126.3(5) . .
C75 C76 C77 107.7(6) . .
C75 C76 C81 126.1(7) . .
C77 C76 C81 126.2(7) . .
C75 C76 Rh4 71.3(4) . .
C77 C76 Rh4 70.9(4) . .
C81 C76 Rh4 126.2(5) . .
C78 C77 C76 108.9(6) . .
C78 C77 C82 128.2(7) . .
C76 C77 C82 122.8(7) . .
C78 C77 Rh4 70.9(4) . .
C76 C77 Rh4 69.7(4) . .
C82 C77 Rh4 123.3(5) . .
C77 C78 C79 106.8(6) . .
C77 C78 C83 127.4(7) . .
C79 C78 C83 125.9(7) . .
C77 C78 Rh4 70.8(4) . .
C79 C78 Rh4 69.3(3) . .
C83 C78 Rh4 124.2(6) . .
C75 C79 C78 108.0(6) . .
C75 C79 C84 125.7(7) . .
C78 C79 C84 126.3(7) . .
C75 C79 Rh4 71.4(4) . .
C78 C79 Rh4 70.6(4) . .
C84 C79 Rh4 121.7(5) . .
C75 C80 H80A 109.5 . .
C75 C80 H80B 109.5 . .
H80A C80 H80B 109.5 . .
C75 C80 H80C 109.5 . .
H80A C80 H80C 109.5 . .
H80B C80 H80C 109.5 . .
C76 C81 H81A 109.5 . .
C76 C81 H81B 109.5 . .
H81A C81 H81B 109.5 . .
C76 C81 H81C 109.5 . .
H81A C81 H81C 109.5 . .
H81B C81 H81C 109.5 . .
C77 C82 H82A 109.5 . .
C77 C82 H82B 109.5 . .
H82A C82 H82B 109.5 . .
C77 C82 H82C 109.5 . .
H82A C82 H82C 109.5 . .
H82B C82 H82C 109.5 . .
C78 C83 H83A 109.5 . .
C78 C83 H83B 109.5 . .
H83A C83 H83B 109.5 . .
C78 C83 H83C 109.5 . .
H83A C83 H83C 109.5 . .
H83B C83 H83C 109.5 . .
C79 C84 H84A 109.5 . .
C79 C84 H84B 109.5 . .
H84A C84 H84B 109.5 . .
C79 C84 H84C 109.5 . .
H84A C84 H84C 109.5 . .
H84B C84 H84C 109.5 . .
N17 C85 C86 114.8(5) . .
N17 C85 C90 126.4(5) . .
C86 C85 C90 118.8(5) . .
C87 C86 C85 120.3(5) . .
C87 C86 N18 125.2(5) . .
C85 C86 N18 114.4(5) . .
C88 C87 C86 119.7(6) . .
C88 C87 H87 120.2 . .
C86 C87 H87 120.2 . .
C87 C88 C89 120.5(6) . .
C87 C88 H88 119.8 . .
C89 C88 H88 119.8 . .
C90 C89 C88 120.0(6) . .
C90 C89 H89 120.0 . .
C88 C89 H89 120.0 . .
C89 C90 C85 120.6(6) . .
C89 C90 H90 119.7 . .
C85 C90 H90 119.7 . .
O13 C91 N17 127.3(5) . .
O13 C91 C92 120.1(5) . .
N17 C91 C92 112.6(4) . .
O14 C92 O15 124.3(5) . .
O14 C92 C91 115.8(4) . .
O15 C92 C91 119.8(4) . .
O16 C93 N18 127.6(5) . .
O16 C93 C94 118.8(5) . .
N18 C93 C94 113.6(5) . .
O17 C94 O18 123.3(5) . .
O17 C94 C93 117.5(5) . .
O18 C94 C93 119.2(5) . .
N19 C95 C96 122.4(5) . .
N19 C95 H95 118.8 . .
C96 C95 H95 118.8 . .
C97 C96 C95 118.2(5) . .
C97 C96 H96 120.9 . .
C95 C96 H96 120.9 . .
C96 C97 C98 118.8(5) . .
C96 C97 C100 119.6(5) . .
C98 C97 C100 121.5(5) . .
C99 C98 C97 119.3(5) . .
C99 C98 H98 120.4 . .
C97 C98 H98 120.4 . .
N19 C99 C98 122.1(5) . .
N19 C99 H99 118.9 . .
C98 C99 H99 118.9 . .
N23 C100 N20 126.1(5) . .
N23 C100 C97 114.6(5) . .
N20 C100 C97 118.8(5) . .
N21 C101 N22 125.7(6) . .
N21 C101 C104 118.2(5) . .
N22 C101 C104 116.1(5) . .
N24 C102 C103 121.9(5) . .
N24 C102 H102 119.0 . .
C103 C102 H102 119.0 . .
C102 C103 C104 119.3(5) . .
C102 C103 H103 120.4 . .
C104 C103 H103 120.4 . .
C105 C104 C103 117.9(5) . .
C105 C104 C101 120.2(5) . .
C103 C104 C101 121.8(5) . .
C106 C105 C104 119.2(5) . .
C106 C105 H105 120.4 . .
C104 C105 H105 120.4 . .
N24 C106 C105 123.5(6) . .
N24 C106 H106 118.2 . .
C105 C106 H106 118.2 . .
C108 C107 C111 107.1(5) . .
C108 C107 C112 127.1(5) . .
C111 C107 C112 125.8(5) . .
C108 C107 Rh5 69.9(3) . .
C111 C107 Rh5 70.6(3) . .
C112 C107 Rh5 125.4(4) . .
C107 C108 C109 108.5(5) . .
C107 C108 C113 125.7(5) . .
C109 C108 C113 125.7(5) . .
C107 C108 Rh5 70.6(3) . .
C109 C108 Rh5 69.7(3) . .
C113 C108 Rh5 122.1(4) . .
C108 C109 C110 107.5(4) . .
C108 C109 C114 125.3(5) . .
C110 C109 C114 126.9(5) . .
C108 C109 Rh5 70.5(3) . .
C110 C109 Rh5 71.4(3) . .
C114 C109 Rh5 127.4(4) . .
C111 C110 C109 107.7(5) . .
C111 C110 C115 125.2(5) . .
C109 C110 C115 127.1(5) . .
C111 C110 Rh5 70.5(3) . .
C109 C110 Rh5 68.7(3) . .
C115 C110 Rh5 126.4(4) . .
C110 C111 C107 109.1(5) . .
C110 C111 C116 126.2(5) . .
C107 C111 C116 124.7(5) . .
C110 C111 Rh5 70.9(3) . .
C107 C111 Rh5 69.8(3) . .
C116 C111 Rh5 124.9(4) . .
C107 C112 H11A 109.5 . .
C107 C112 H11B 109.5 . .
H11A C112 H11B 109.5 . .
C107 C112 H11C 109.5 . .
H11A C112 H11C 109.5 . .
H11B C112 H11C 109.5 . .
C108 C113 H11D 109.5 . .
C108 C113 H11E 109.5 . .
H11D C113 H11E 109.5 . .
C108 C113 H11F 109.5 . .
H11D C113 H11F 109.5 . .
H11E C113 H11F 109.5 . .
C109 C114 H11G 109.5 . .
C109 C114 H11H 109.5 . .
H11G C114 H11H 109.5 . .
C109 C114 H11I 109.5 . .
H11G C114 H11I 109.5 . .
H11H C114 H11I 109.5 . .
C110 C115 H11J 109.5 . .
C110 C115 H11K 109.5 . .
H11J C115 H11K 109.5 . .
C110 C115 H11L 109.5 . .
H11J C115 H11L 109.5 . .
H11K C115 H11L 109.5 . .
C111 C116 H11M 109.5 . .
C111 C116 H11N 109.5 . .
H11M C116 H11N 109.5 . .
C111 C116 H11O 109.5 . .
H11M C116 H11O 109.5 . .
H11N C116 H11O 109.5 . .
C121 C117 C118 108.0 . .
C121 C117 C122 126.0 . .
C118 C117 C122 126.0 . .
C121 C117 Rh6 69.8(2) . .
C118 C117 Rh6 71.4(2) . .
C122 C117 Rh6 124.4(2) . .
C119 C118 C117 108.0 . .
C119 C118 C123 126.0 . .
C117 C118 C123 126.0 . .
C119 C118 Rh6 70.6(2) . .
C117 C118 Rh6 69.8(2) . .
C123 C118 Rh6 125.2(2) . .
C118 C119 C120 108.0 . .
C118 C119 C124 126.0 . .
C120 C119 C124 126.0 . .
C118 C119 Rh6 70.8(2) . .
C120 C119 Rh6 69.7(2) . .
C124 C119 Rh6 125.1(2) . .
C119 C120 C121 108.0 . .
C119 C120 C125 126.0 . .
C121 C120 C125 126.0 . .
C119 C120 Rh6 71.4(2) . .
C121 C120 Rh6 70.0(2) . .
C125 C120 Rh6 124.2(2) . .
C117 C121 C120 108.0 . .
C117 C121 C126 126.0 . .
C120 C121 C126 126.0 . .
C117 C121 Rh6 71.0(2) . .
C120 C121 Rh6 70.8(2) . .
C126 C121 Rh6 123.7(2) . .
C117 C122 H12A 109.5 . .
C117 C122 H12B 109.5 . .
H12A C122 H12B 109.5 . .
C117 C122 H12C 109.5 . .
H12A C122 H12C 109.5 . .
H12B C122 H12C 109.5 . .
C118 C123 H12D 109.5 . .
C118 C123 H12E 109.5 . .
H12D C123 H12E 109.5 . .
C118 C123 H12F 109.5 . .
H12D C123 H12F 109.5 . .
H12E C123 H12F 109.5 . .
C119 C124 H12G 109.5 . .
C119 C124 H12H 109.5 . .
H12G C124 H12H 109.5 . .
C119 C124 H12I 109.5 . .
H12G C124 H12I 109.5 . .
H12H C124 H12I 109.5 . .
C120 C125 H12J 109.5 . .
C120 C125 H12K 109.5 . .
H12J C125 H12K 109.5 . .
C120 C125 H12L 109.5 . .
H12J C125 H12L 109.5 . .
H12K C125 H12L 109.5 . .
C121 C126 H12M 109.5 . .
C121 C126 H12N 109.5 . .
H12M C126 H12N 109.5 . .
C121 C126 H12O 109.5 . .
H12M C126 H12O 109.5 . .
H12N C126 H12O 109.5 . .
C218 C217 C221 108.0 . .
C218 C217 C222 126.0 . .
C221 C217 C222 126.0 . .
C218 C217 Rh6 68.9(3) . .
C221 C217 Rh6 73.1(3) . .
C222 C217 Rh6 123.6(3) . .
C217 C218 C219 108.0 . .
C217 C218 C223 126.0 . .
C219 C218 C223 126.0 . .
C217 C218 Rh6 71.2(3) . .
C219 C218 Rh6 72.1(3) . .
C223 C218 Rh6 122.4(3) . .
C218 C219 C220 108.0 . .
C218 C219 C224 126.0 . .
C220 C219 C224 126.0 . .
C218 C219 Rh6 68.3(3) . .
C220 C219 Rh6 72.9(3) . .
C224 C219 Rh6 124.4(3) . .
C219 C220 C221 108.0 . .
C219 C220 C225 126.0 . .
C221 C220 C225 126.0 . .
C219 C220 Rh6 68.5(3) . .
C221 C220 Rh6 70.4(3) . .
C225 C220 Rh6 126.7(3) . .
C220 C221 C217 108.0 . .
C220 C221 C226 126.0 . .
C217 C221 C226 126.0 . .
C220 C221 Rh6 71.4(3) . .
C217 C221 Rh6 68.0(3) . .
C226 C221 Rh6 126.2(3) . .
C217 C222 H22A 109.5 . .
C217 C222 H22B 109.5 . .
H22A C222 H22B 109.5 . .
C217 C222 H22C 109.5 . .
H22A C222 H22C 109.5 . .
H22B C222 H22C 109.5 . .
C218 C223 H22D 109.5 . .
C218 C223 H22E 109.5 . .
H22D C223 H22E 109.5 . .
C218 C223 H22F 109.5 . .
H22D C223 H22F 109.5 . .
H22E C223 H22F 109.5 . .
C219 C224 H22G 109.5 . .
C219 C224 H22H 109.5 . .
H22G C224 H22H 109.5 . .
C219 C224 H22I 109.5 . .
H22G C224 H22I 109.5 . .
H22H C224 H22I 109.5 . .
C220 C225 H22J 109.5 . .
C220 C225 H22K 109.5 . .
H22J C225 H22K 109.5 . .
C220 C225 H22L 109.5 . .
H22J C225 H22L 109.5 . .
H22K C225 H22L 109.5 . .
C221 C226 H22M 109.5 . .
C221 C226 H22N 109.5 . .
H22M C226 H22N 109.5 . .
C221 C226 H22O 109.5 . .
H22M C226 H22O 109.5 . .
H22N C226 H22O 109.5 . .
F3 C127 F1 106.1(6) . .
F3 C127 F2 106.1(6) . .
F1 C127 F2 105.6(6) . .
F3 C127 S1 113.1(5) . .
F1 C127 S1 114.0(5) . .
F2 C127 S1 111.5(5) . .
F6 C128 F4 108.8(14) . .
F6 C128 F5 105.6(14) . .
F4 C128 F5 106.9(14) . .
F6 C128 S2 111.5(12) . .
F4 C128 S2 112.2(11) . .
F5 C128 S2 111.5(12) . .
O26 S3 O25 119.9(8) . .
O26 S3 O27 115.9(10) . .
O25 S3 O27 111.6(11) . .
O26 S3 C129 103.7(6) . .
O25 S3 C129 103.3(8) . .
O27 S3 C129 98.7(9) . .
F7 C129 F9 106.0(9) . .
F7 C129 F8 109.6(9) . .
F9 C129 F8 107.1(10) . .
F7 C129 S3 112.3(8) . .
F9 C129 S3 109.4(8) . .
F8 C129 S3 112.1(8) . .
O26' S3' O25' 96(3) . .
O26' S3' O27' 120(3) . .
O25' S3' O27' 120(3) . .
O26' S3' C229 115(2) . .
O25' S3' C229 108(2) . .
O27' S3' C229 98(2) . .
F7' C229 F8' 106(2) . .
F7' C229 F9' 106(2) . .
F8' C229 F9' 107(2) . .
F7' C229 S3' 103(2) . .
F8' C229 S3' 121(3) . .
F9' C229 S3' 113(2) . .
C36 C37 C33 109.7(6) . .
C36 C37 C42 124.7(6) . .
C33 C37 C42 125.5(6) . .
C36 C37 Rh2 70.8(3) . .
C33 C37 Rh2 70.4(3) . .
C42 C37 Rh2 122.6(5) . .
C34 C39 H39A 109.5 . .
C34 C39 H39B 109.5 . .
H39A C39 H39B 109.5 . .
C34 C39 H39C 109.5 . .
H39A C39 H39C 109.5 . .
H39B C39 H39C 109.5 . .
C46 C47 C48 120.9(6) . .
C46 C47 H47 119.5 . .
C48 C47 H47 119.5 . .
N14 C59 N13 125.2(5) . .
N14 C59 C62 116.4(5) . .
N13 C59 C62 118.4(5) . .
C66 C67 C68 106.3(5) . .
C66 C67 C72 128.1(6) . .
C68 C67 C72 125.5(6) . .
C66 C67 Rh3 70.4(3) . .
C68 C67 Rh3 70.1(3) . .
C72 C67 Rh3 125.8(5) . .
C68 C69 C65 107.7(5) . .
C68 C69 C74 125.7(6) . .
C65 C69 C74 126.5(6) . .
C68 C69 Rh3 69.6(4) . .
C65 C69 Rh3 69.7(4) . .
C74 C69 Rh3 122.9(5) . .
N25 C133 C134 179.0(8) . .
C133 C134 H13A 109.5 . .
C133 C134 H13B 109.5 . .
H13A C134 H13B 109.5 . .
C133 C134 H13C 109.5 . .
H13A C134 H13C 109.5 . .
H13B C134 H13C 109.5 . .
N26 C135 C136 179.8(11) . .
C135 C136 H13D 109.5 . .
C135 C136 H13E 109.5 . .
H13D C136 H13E 109.5 . .
C135 C136 H13F 109.5 . .
H13D C136 H13F 109.5 . .
H13E C136 H13F 109.5 . .

loop_
_geom_bond_atom_site_label_1
_geom_bond_atom_site_label_2
_geom_bond_distance
_geom_bond_site_symmetry_2
Rh1 C26 2.114(7) .
Rh1 N3 2.118(4) .
Rh1 C27 2.118(6) .
Rh1 C25 2.125(5) .
Rh1 C24 2.130(5) .
Rh1 O2 2.134(4) .
Rh1 C23 2.155(5) .
Rh1 O1 2.159(3) .
Rh2 N8 2.125(4) 2_566
Rh2 C34 2.125(6) .
Rh2 C37 2.135(6) .
Rh2 C36 2.136(6) .
Rh2 O5 2.137(4) .
Rh2 C35 2.138(6) .
Rh2 O4 2.138(4) .
Rh2 C33 2.139(5) .
Rh3 N11 2.122(5) .
Rh3 C66 2.129(6) .
Rh3 C67 2.133(6) .
Rh3 C68 2.134(6) .
Rh3 O8 2.136(4) .
Rh3 C65 2.138(6) .
Rh3 O7 2.141(4) .
Rh3 C69 2.158(7) .
Rh4 C76 2.123(7) .
Rh4 C79 2.124(6) .
Rh4 N16 2.127(5) 2_766
Rh4 C77 2.140(6) .
Rh4 C75 2.140(6) .
Rh4 C78 2.141(6) .
Rh4 O10 2.147(4) .
Rh4 O11 2.151(4) .
Rh5 C109 2.117(5) .
Rh5 O13 2.125(4) .
Rh5 C108 2.128(5) .
Rh5 N19 2.132(4) .
Rh5 C107 2.137(5) .
Rh5 C111 2.148(5) .
Rh5 C110 2.153(5) .
Rh5 O14 2.157(3) .
Rh6 C218 2.063(9) .
Rh6 C217 2.093(9) .
Rh6 N24 2.110(4) 2_566
Rh6 C219 2.113(9) .
Rh6 C121 2.114(7) .
Rh6 C120 2.125(7) .
Rh6 O16 2.128(4) .
Rh6 C117 2.130(6) .
Rh6 O17 2.144(4) .
Rh6 C119 2.147(6) .
Rh6 C118 2.150(5) .
Rh6 C221 2.159(8) .
Pd1 N1 1.920(4) .
Pd1 N2 1.942(4) .
Pd1 O6 2.067(4) .
Pd1 O3 2.076(3) .
Pd2 N9 1.917(5) .
Pd2 N10 1.938(4) .
Pd2 O12 2.073(4) .
Pd2 O9 2.079(4) .
Pd3 N17 1.936(4) .
Pd3 N18 1.939(4) .
Pd3 O15 2.077(4) .
Pd3 O18 2.084(4) .
N1 C7 1.327(7) .
N1 C1 1.434(6) .
N2 C9 1.311(7) .
N2 C2 1.423(7) .
N3 C15 1.339(7) .
N3 C11 1.349(7) .
N4 N5 1.321(7) .
N4 C16 1.344(7) .
N5 C17 1.341(8) .
N6 N7 1.329(8) .
N6 C17 1.332(8) .
N7 C16 1.317(8) .
N8 C18 1.343(7) .
N8 C22 1.345(7) .
N8 Rh2 2.125(5) 2_566
N9 C49 1.314(7) .
N9 C43 1.425(7) .
N10 C51 1.310(8) .
N10 C44 1.422(7) .
N11 C53 1.337(7) .
N11 C57 1.360(7) .
N12 C58 1.323(8) .
N12 N13 1.326(7) .
N13 C59 1.342(8) .
N14 C59 1.336(8) .
N14 N15 1.338(7) .
N15 C58 1.328(8) .
N16 C64 1.340(7) .
N16 C60 1.342(7) .
N16 Rh4 2.127(5) 2_766
N17 C91 1.319(7) .
N17 C85 1.398(7) .
N18 C93 1.299(7) .
N18 C86 1.416(7) .
N19 C99 1.338(7) .
N19 C95 1.344(7) .
N20 C100 1.334(8) .
N20 N21 1.341(7) .
N21 C101 1.326(8) .
N22 N23 1.327(7) .
N22 C101 1.331(8) .
N23 C100 1.322(8) .
N24 C106 1.346(7) .
N24 C102 1.353(7) .
N24 Rh6 2.110(4) 2_566
O1 C7 1.263(6) .
O2 C8 1.248(6) .
O3 C8 1.267(6) .
O4 C9 1.261(6) .
O5 C10 1.276(7) .
O6 C10 1.259(6) .
O7 C49 1.266(7) .
O8 C50 1.265(7) .
O9 C50 1.261(7) .
O10 C51 1.259(7) .
O11 C52 1.243(8) .
O12 C52 1.272(7) .
O13 C91 1.255(6) .
O14 C92 1.241(6) .
O15 C92 1.259(6) .
O16 C93 1.266(6) .
O17 C94 1.251(6) .
O18 C94 1.272(6) .
O19 S1 1.426(5) .
O20 S1 1.416(5) .
O21 S1 1.424(5) .
O22 S2 1.497(10) .
O23 S2 1.410(7) .
O24 S2 1.363(10) .
S1 C127 1.789(7) .
S2 C128 1.690(13) .
F1 C127 1.330(8) .
F2 C127 1.337(8) .
F3 C127 1.317(8) .
F4 C128 1.357(17) .
F5 C128 1.380(18) .
F6 C128 1.347(17) .
C1 C6 1.372(8) .
C1 C2 1.420(7) .
C2 C3 1.379(7) .
C3 C4 1.395(8) .
C3 H3 0.9500 .
C4 C5 1.370(9) .
C4 H4 0.9500 .
C5 C6 1.386(8) .
C5 H5 0.9500 .
C6 H6 0.9500 .
C7 C8 1.515(7) .
C9 C10 1.523(8) .
C11 C12 1.370(7) .
C11 H11 0.9500 .
C12 C13 1.384(8) .
C12 H12 0.9500 .
C13 C14 1.384(8) .
C13 C16 1.488(8) .
C14 C15 1.380(7) .
C14 H14 0.9500 .
C15 H15 0.9500 .
C17 C20 1.488(8) .
C18 C19 1.373(8) .
C18 H18 0.9500 .
C19 C20 1.380(8) .
C19 H19 0.9500 .
C20 C21 1.378(8) .
C21 C22 1.377(8) .
C21 H21 0.9500 .
C22 H22 0.9500 .
C23 C27 1.419(10) .
C23 C24 1.424(8) .
C23 C28 1.482(10) .
C24 C25 1.443(8) .
C24 C29 1.493(8) .
C25 C26 1.437(10) .
C25 C30 1.474(9) .
C26 C27 1.437(11) .
C26 C31 1.468(10) .
C27 C32 1.523(11) .
C28 H28A 0.9800 .
C28 H28B 0.9800 .
C28 H28C 0.9800 .
C29 H29A 0.9800 .
C29 H29B 0.9800 .
C29 H29C 0.9800 .
C30 H30A 0.9800 .
C30 H30B 0.9800 .
C30 H30C 0.9800 .
C31 H31A 0.9800 .
C31 H31B 0.9800 .
C31 H31C 0.9800 .
C32 H32A 0.9800 .
C32 H32B 0.9800 .
C32 H32C 0.9800 .
C33 C34 1.425(9) .
C33 C37 1.443(8) .
C33 C38 1.482(9) .
C34 C35 1.437(9) .
C34 C39 1.511(9) .
C35 C36 1.426(9) .
C35 C40 1.500(10) .
C36 C37 1.410(9) .
C36 C41 1.502(9) .
C38 H38A 0.9800 .
C38 H38B 0.9800 .
C38 H38C 0.9800 .
C40 H40A 0.9800 .
C40 H40B 0.9800 .
C40 H40C 0.9800 .
C41 H41A 0.9800 .
C41 H41B 0.9800 .
C41 H41C 0.9800 .
C42 C37 1.492(10) .
C42 H42A 0.9800 .
C42 H42B 0.9800 .
C42 H42C 0.9800 .
C43 C48 1.382(8) .
C43 C44 1.398(9) .
C44 C45 1.386(8) .
C45 C46 1.359(9) .
C45 H45 0.9500 .
C46 C47 1.373(10) .
C46 H46 0.9500 .
C48 C47 1.390(8) .
C48 H48 0.9500 .
C49 C50 1.518(8) .
C51 C52 1.517(8) .
C53 C54 1.393(8) .
C53 H53 0.9500 .
C54 C55 1.373(8) .
C54 H54 0.9500 .
C55 C56 1.402(8) .
C55 C58 1.498(8) .
C56 C57 1.372(8) .
C56 H56 0.9500 .
C57 H57 0.9500 .
C60 C61 1.367(8) .
C60 H60 0.9500 .
C61 C62 1.405(8) .
C61 H61 0.9500 .
C62 C63 1.385(8) .
C62 C59 1.490(8) .
C63 C64 1.365(8) .
C63 H63 0.9500 .
C64 H64 0.9500 .
C65 C66 1.416(9) .
C65 C69 1.440(9) .
C65 C70 1.520(9) .
C66 C67 1.422(8) .
C66 C71 1.504(9) .
C68 C69 1.436(9) .
C68 C67 1.459(9) .
C68 C73 1.497(9) .
C70 H70A 0.9800 .
C70 H70B 0.9800 .
C70 H70C 0.9800 .
C71 H71A 0.9800 .
C71 H71B 0.9800 .
C71 H71C 0.9800 .
C72 C67 1.505(9) .
C72 H72A 0.9800 .
C72 H72B 0.9800 .
C72 H72C 0.9800 .
C73 H73A 0.9800 .
C73 H73B 0.9800 .
C73 H73C 0.9800 .
C74 C69 1.479(9) .
C74 H74A 0.9800 .
C74 H74B 0.9800 .
C74 H74C 0.9800 .
C75 C79 1.408(10) .
C75 C76 1.412(10) .
C75 C80 1.490(10) .
C76 C77 1.437(9) .
C76 C81 1.509(11) .
C77 C78 1.403(10) .
C77 C82 1.517(10) .
C78 C79 1.460(9) .
C78 C83 1.484(10) .
C79 C84 1.503(10) .
C80 H80A 0.9800 .
C80 H80B 0.9800 .
C80 H80C 0.9800 .
C81 H81A 0.9800 .
C81 H81B 0.9800 .
C81 H81C 0.9800 .
C82 H82A 0.9800 .
C82 H82B 0.9800 .
C82 H82C 0.9800 .
C83 H83A 0.9800 .
C83 H83B 0.9800 .
C83 H83C 0.9800 .
C84 H84A 0.9800 .
C84 H84B 0.9800 .
C84 H84C 0.9800 .
C85 C86 1.402(8) .
C85 C90 1.405(8) .
C86 C87 1.388(8) .
C87 C88 1.379(9) .
C87 H87 0.9500 .
C88 C89 1.399(10) .
C88 H88 0.9500 .
C89 C90 1.364(9) .
C89 H89 0.9500 .
C90 H90 0.9500 .
C91 C92 1.540(7) .
C93 C94 1.527(7) .
C95 C96 1.393(8) .
C95 H95 0.9500 .
C96 C97 1.381(7) .
C96 H96 0.9500 .
C97 C98 1.400(8) .
C97 C100 1.503(8) .
C98 C99 1.371(8) .
C98 H98 0.9500 .
C99 H99 0.9500 .
C101 C104 1.479(8) .
C102 C103 1.379(8) .
C102 H102 0.9500 .
C103 C104 1.402(8) .
C103 H103 0.9500 .
C104 C105 1.396(8) .
C105 C106 1.354(8) .
C105 H105 0.9500 .
C106 H106 0.9500 .
C107 C108 1.441(8) .
C107 C111 1.452(8) .
C107 C112 1.481(8) .
C108 C109 1.444(8) .
C108 C113 1.482(8) .
C109 C110 1.460(7) .
C109 C114 1.500(7) .
C110 C111 1.421(7) .
C110 C115 1.478(8) .
C111 C116 1.476(8) .
C112 H11A 0.9800 .
C112 H11B 0.9800 .
C112 H11C 0.9800 .
C113 H11D 0.9800 .
C113 H11E 0.9800 .
C113 H11F 0.9800 .
C114 H11G 0.9800 .
C114 H11H 0.9800 .
C114 H11I 0.9800 .
C115 H11J 0.9800 .
C115 H11K 0.9800 .
C115 H11L 0.9800 .
C116 H11M 0.9800 .
C116 H11N 0.9800 .
C116 H11O 0.9800 .
C117 C121 1.421(3) .
C117 C118 1.421(3) .
C117 C122 1.510(4) .
C118 C119 1.421(3) .
C118 C123 1.510(4) .
C119 C120 1.421(3) .
C119 C124 1.510(4) .
C120 C121 1.421(3) .
C120 C125 1.510(4) .
C121 C126 1.510(4) .
C122 H12A 0.9800 .
C122 H12B 0.9800 .
C122 H12C 0.9800 .
C123 H12D 0.9800 .
C123 H12E 0.9800 .
C123 H12F 0.9800 .
C124 H12G 0.9800 .
C124 H12H 0.9800 .
C124 H12I 0.9800 .
C125 H12J 0.9800 .
C125 H12K 0.9800 .
C125 H12L 0.9800 .
C126 H12M 0.9800 .
C126 H12N 0.9800 .
C126 H12O 0.9800 .
C217 C218 1.418(4) .
C217 C221 1.418(4) .
C217 C222 1.507(5) .
C218 C219 1.418(4) .
C218 C223 1.507(5) .
C219 C220 1.418(4) .
C219 C224 1.507(5) .
C220 C221 1.418(4) .
C220 C225 1.507(5) .
C221 C226 1.507(5) .
C222 H22A 0.9800 .
C222 H22B 0.9800 .
C222 H22C 0.9800 .
C223 H22D 0.9800 .
C223 H22E 0.9800 .
C223 H22F 0.9800 .
C224 H22G 0.9800 .
C224 H22H 0.9800 .
C224 H22I 0.9800 .
C225 H22J 0.9800 .
C225 H22K 0.9800 .
C225 H22L 0.9800 .
C226 H22M 0.9800 .
C226 H22N 0.9800 .
C226 H22O 0.9800 .
S3 O26 1.445(12) .
S3 O25 1.448(14) .
S3 O27 1.475(17) .
S3 C129 1.815(11) .
C129 F7 1.288(11) .
C129 F9 1.315(12) .
C129 F8 1.319(12) .
S3' O26' 1.393(18) .
S3' O25' 1.409(18) .
S3' O27' 1.410(19) .
S3' C229 1.757(18) .
C229 F7' 1.327(19) .
C229 F8' 1.329(18) .
C229 F9' 1.334(18) .
C39 H39A 0.9800 .
C39 H39B 0.9800 .
C39 H39C 0.9800 .
C47 H47 0.9500 .
C133 N25 1.128(10) .
C133 C134 1.440(13) .
C134 H13A 0.9800 .
C134 H13B 0.9800 .
C134 H13C 0.9800 .
C135 N26 1.098(11) .
C135 C136 1.475(15) .
C136 H13D 0.9800 .
C136 H13E 0.9800 .
C136 H13F 0.9800 .

loop_
_geom_torsion_atom_site_label_1
_geom_torsion_atom_site_label_2
_geom_torsion_atom_site_label_3
_geom_torsion_atom_site_label_4
_geom_torsion
_geom_torsion_site_symmetry_1
C16 N4 N5 C17 0.6(8) .
C17 N6 N7 C16 -0.4(11) .
C58 N12 N13 C59 0.2(9) .
C59 N14 N15 C58 -1.5(11) .
C100 N20 N21 C101 -1.4(8) .
C101 N22 N23 C100 1.4(11) .
C7 N1 C1 C6 0.4(9) .
Pd1 N1 C1 C6 178.5(5) .
C7 N1 C1 C2 180.0(5) .
Pd1 N1 C1 C2 -1.9(6) .
C6 C1 C2 C3 0.9(8) .
N1 C1 C2 C3 -178.8(5) .
C6 C1 C2 N2 -179.4(5) .
N1 C1 C2 N2 1.0(7) .
C9 N2 C2 C3 3.3(9) .
Pd1 N2 C2 C3 -179.9(5) .
C9 N2 C2 C1 -176.5(5) .
Pd1 N2 C2 C1 0.3(6) .
C1 C2 C3 C4 -0.6(8) .
N2 C2 C3 C4 179.7(5) .
C2 C3 C4 C5 -0.9(10) .
C3 C4 C5 C6 2.3(10) .
C2 C1 C6 C5 0.4(9) .
N1 C1 C6 C5 180.0(5) .
C4 C5 C6 C1 -2.0(10) .
Rh1 O1 C7 N1 -178.2(5) .
Rh1 O1 C7 C8 1.6(6) .
C1 N1 C7 O1 0.1(9) .
Pd1 N1 C7 O1 -178.0(4) .
C1 N1 C7 C8 -179.7(5) .
Pd1 N1 C7 C8 2.2(6) .
Rh1 O2 C8 O3 -178.9(4) .
Rh1 O2 C8 C7 0.5(6) .
Pd1 O3 C8 O2 -179.5(4) .
Pd1 O3 C8 C7 1.2(6) .
O1 C7 C8 O2 -1.5(8) .
N1 C7 C8 O2 178.3(5) .
O1 C7 C8 O3 177.9(5) .
N1 C7 C8 O3 -2.3(7) .
Rh2 O4 C9 N2 173.4(5) .
Rh2 O4 C9 C10 -7.2(6) .
C2 N2 C9 O4 -0.8(9) .
Pd1 N2 C9 O4 -177.5(4) .
C2 N2 C9 C10 179.8(5) .
Pd1 N2 C9 C10 3.0(6) .
Pd1 O6 C10 O5 175.9(4) .
Pd1 O6 C10 C9 -2.6(6) .
Rh2 O5 C10 O6 -173.9(4) .
Rh2 O5 C10 C9 4.7(6) .
O4 C9 C10 O6 -179.5(5) .
N2 C9 C10 O6 0.0(7) .
O4 C9 C10 O5 1.8(7) .
N2 C9 C10 O5 -178.7(5) .
C15 N3 C11 C12 1.4(7) .
Rh1 N3 C11 C12 -174.4(4) .
N3 C11 C12 C13 -0.3(8) .
C11 C12 C13 C14 -1.1(7) .
C11 C12 C13 C16 180.0(5) .
C12 C13 C14 C15 1.4(7) .
C16 C13 C14 C15 -179.7(5) .
C11 N3 C15 C14 -1.2(7) .
Rh1 N3 C15 C14 174.7(4) .
C13 C14 C15 N3 -0.2(8) .
N6 N7 C16 N4 2.3(11) .
N6 N7 C16 C13 -176.9(6) .
N5 N4 C16 N7 -2.3(9) .
N5 N4 C16 C13 176.8(5) .
C14 C13 C16 N7 4.7(8) .
C12 C13 C16 N7 -176.4(6) .
C14 C13 C16 N4 -174.6(5) .
C12 C13 C16 N4 4.3(8) .
N7 N6 C17 N5 -1.3(11) .
N7 N6 C17 C20 172.5(7) .
N4 N5 C17 N6 1.2(10) .
N4 N5 C17 C20 -172.4(5) .
C22 N8 C18 C19 3.9(8) .
Rh2 N8 C18 C19 -167.5(4) 2_566
N8 C18 C19 C20 0.4(9) .
C18 C19 C20 C21 -3.9(8) .
C18 C19 C20 C17 170.0(5) .
N6 C17 C20 C21 7.1(9) .
N5 C17 C20 C21 -178.7(5) .
N6 C17 C20 C19 -166.6(6) .
N5 C17 C20 C19 7.6(8) .
C19 C20 C21 C22 3.2(8) .
C17 C20 C21 C22 -170.7(5) .
C18 N8 C22 C21 -4.7(8) .
Rh2 N8 C22 C21 166.6(4) 2_566
C20 C21 C22 N8 1.2(9) .
C27 C23 C24 C25 2.0(6) .
C28 C23 C24 C25 177.0(6) .
Rh1 C23 C24 C25 60.5(4) .
C27 C23 C24 C29 177.4(6) .
C28 C23 C24 C29 -7.7(9) .
Rh1 C23 C24 C29 -124.1(6) .
C27 C23 C24 Rh1 -58.5(4) .
C28 C23 C24 Rh1 116.4(6) .
C23 C24 C25 C26 -1.0(6) .
C29 C24 C25 C26 -176.3(5) .
Rh1 C24 C25 C26 60.5(4) .
C23 C24 C25 C30 176.6(5) .
C29 C24 C25 C30 1.3(9) .
Rh1 C24 C25 C30 -121.9(6) .
C23 C24 C25 Rh1 -61.5(4) .
C29 C24 C25 Rh1 123.2(6) .
C24 C25 C26 C27 -0.4(7) .
C30 C25 C26 C27 -177.9(6) .
Rh1 C25 C26 C27 60.5(4) .
C24 C25 C26 C31 -178.4(6) .
C30 C25 C26 C31 4.1(10) .
Rh1 C25 C26 C31 -117.5(7) .
C24 C25 C26 Rh1 -60.9(4) .
C30 C25 C26 Rh1 121.6(6) .
C24 C23 C27 C26 -2.2(7) .
C28 C23 C27 C26 -177.0(6) .
Rh1 C23 C27 C26 -61.1(4) .
C24 C23 C27 C32 -179.0(7) .
C28 C23 C27 C32 6.3(12) .
Rh1 C23 C27 C32 122.2(8) .
C24 C23 C27 Rh1 58.8(4) .
C28 C23 C27 Rh1 -115.9(7) .
C25 C26 C27 C23 1.6(7) .
C31 C26 C27 C23 179.5(7) .
Rh1 C26 C27 C23 62.3(4) .
C25 C26 C27 C32 178.4(7) .
C31 C26 C27 C32 -3.7(12) .
Rh1 C26 C27 C32 -120.9(8) .
C25 C26 C27 Rh1 -60.7(4) .
C31 C26 C27 Rh1 117.2(7) .
C37 C33 C34 C35 -0.2(6) .
C38 C33 C34 C35 -178.9(5) .
Rh2 C33 C34 C35 61.0(4) .
C37 C33 C34 C39 177.3(6) .
C38 C33 C34 C39 -1.4(10) .
Rh2 C33 C34 C39 -121.5(6) .
C37 C33 C34 Rh2 -61.2(4) .
C38 C33 C34 Rh2 120.2(6) .
C33 C34 C35 C36 -0.6(7) .
C39 C34 C35 C36 -178.2(6) .
Rh2 C34 C35 C36 60.5(4) .
C33 C34 C35 C40 -179.4(6) .
C39 C34 C35 C40 3.0(10) .
Rh2 C34 C35 C40 -118.3(7) .
C33 C34 C35 Rh2 -61.1(4) .
C39 C34 C35 Rh2 121.3(6) .
C34 C35 C36 C37 1.2(7) .
C40 C35 C36 C37 -180.0(6) .
Rh2 C35 C36 C37 61.3(4) .
C34 C35 C36 C41 178.3(6) .
C40 C35 C36 C41 -2.9(11) .
Rh2 C35 C36 C41 -121.6(6) .
C34 C35 C36 Rh2 -60.1(4) .
C40 C35 C36 Rh2 118.7(7) .
C49 N9 C43 C48 3.4(9) .
Pd2 N9 C43 C48 179.7(4) .
C49 N9 C43 C44 -176.8(5) .
Pd2 N9 C43 C44 -0.5(6) .
C48 C43 C44 C45 -1.5(8) .
N9 C43 C44 C45 178.6(5) .
C48 C43 C44 N10 178.7(5) .
N9 C43 C44 N10 -1.1(7) .
C51 N10 C44 C45 0.4(9) .
Pd2 N10 C44 C45 -177.5(5) .
C51 N10 C44 C43 -179.8(5) .
Pd2 N10 C44 C43 2.2(6) .
C43 C44 C45 C46 -0.7(8) .
N10 C44 C45 C46 179.1(5) .
C44 C45 C46 C47 2.3(9) .
C44 C43 C48 C47 2.1(8) .
N9 C43 C48 C47 -178.1(5) .
Rh3 O7 C49 N9 -170.5(5) .
Rh3 O7 C49 C50 8.3(6) .
C43 N9 C49 O7 -4.4(9) .
Pd2 N9 C49 O7 179.4(4) .
C43 N9 C49 C50 176.7(5) .
Pd2 N9 C49 C50 0.5(6) .
Pd2 O9 C50 O8 179.9(4) .
Pd2 O9 C50 C49 1.2(6) .
Rh3 O8 C50 O9 171.4(4) .
Rh3 O8 C50 C49 -9.9(6) .
O7 C49 C50 O9 179.8(5) .
N9 C49 C50 O9 -1.2(7) .
O7 C49 C50 O8 1.0(7) .
N9 C49 C50 O8 -180.0(5) .
Rh4 O10 C51 N10 179.3(5) .
Rh4 O10 C51 C52 -0.6(6) .
C44 N10 C51 O10 -0.5(10) .
Pd2 N10 C51 O10 177.4(5) .
C44 N10 C51 C52 179.4(5) .
Pd2 N10 C51 C52 -2.7(6) .
Rh4 O11 C52 O12 177.3(5) .
Rh4 O11 C52 C51 0.3(6) .
Pd2 O12 C52 O11 -178.8(5) .
Pd2 O12 C52 C51 -1.9(6) .
O10 C51 C52 O11 0.2(8) .
N10 C51 C52 O11 -179.7(5) .
O10 C51 C52 O12 -176.9(5) .
N10 C51 C52 O12 3.2(8) .
C57 N11 C53 C54 4.5(8) .
Rh3 N11 C53 C54 -169.0(4) .
N11 C53 C54 C55 1.4(9) .
C53 C54 C55 C56 -6.7(8) .
C53 C54 C55 C58 168.0(5) .
C54 C55 C56 C57 6.2(8) .
C58 C55 C56 C57 -168.5(6) .
C53 N11 C57 C56 -5.1(8) .
Rh3 N11 C57 C56 168.4(5) .
C55 C56 C57 N11 -0.3(9) .
N13 N12 C58 N15 1.3(10) .
N13 N12 C58 C55 -172.1(5) .
N14 N15 C58 N12 -0.6(11) .
N14 N15 C58 C55 173.1(6) .
C54 C55 C58 N12 8.1(9) .
C56 C55 C58 N12 -177.4(6) .
C54 C55 C58 N15 -166.0(6) .
C56 C55 C58 N15 8.5(9) .
C64 N16 C60 C61 -0.9(9) .
Rh4 N16 C60 C61 174.0(5) 2_766
N16 C60 C61 C62 -0.8(9) .
C60 C61 C62 C63 2.1(8) .
C60 C61 C62 C59 -177.2(5) .
C61 C62 C63 C64 -1.9(8) .
C59 C62 C63 C64 177.4(5) .
C60 N16 C64 C63 1.2(9) .
Rh4 N16 C64 C63 -173.5(4) 2_766
C62 C63 C64 N16 0.2(9) .
C69 C65 C66 C67 -1.7(8) .
C70 C65 C66 C67 -178.4(7) .
Rh3 C65 C66 C67 60.0(5) .
C69 C65 C66 C71 179.1(6) .
C70 C65 C66 C71 2.3(11) .
Rh3 C65 C66 C71 -119.2(7) .
C69 C65 C66 Rh3 -61.7(5) .
C70 C65 C66 Rh3 121.6(7) .
C79 C75 C76 C77 2.3(7) .
C80 C75 C76 C77 -177.1(7) .
Rh4 C75 C76 C77 62.0(5) .
C79 C75 C76 C81 178.6(7) .
C80 C75 C76 C81 -0.8(11) .
Rh4 C75 C76 C81 -121.7(7) .
C79 C75 C76 Rh4 -59.7(4) .
C80 C75 C76 Rh4 120.9(7) .
C75 C76 C77 C78 -1.9(8) .
C81 C76 C77 C78 -178.2(7) .
Rh4 C76 C77 C78 60.3(5) .
C75 C76 C77 C82 -179.5(7) .
C81 C76 C77 C82 4.2(11) .
Rh4 C76 C77 C82 -117.3(7) .
C75 C76 C77 Rh4 -62.2(4) .
C81 C76 C77 Rh4 121.5(7) .
C76 C77 C78 C79 0.8(8) .
C82 C77 C78 C79 178.2(7) .
Rh4 C77 C78 C79 60.3(4) .
C76 C77 C78 C83 -178.5(8) .
C82 C77 C78 C83 -1.0(13) .
Rh4 C77 C78 C83 -118.9(8) .
C76 C77 C78 Rh4 -59.5(5) .
C82 C77 C78 Rh4 117.9(8) .
C76 C75 C79 C78 -1.8(7) .
C80 C75 C79 C78 177.6(7) .
Rh4 C75 C79 C78 -61.4(4) .
C76 C75 C79 C84 175.8(6) .
C80 C75 C79 C84 -4.8(11) .
Rh4 C75 C79 C84 116.2(7) .
C76 C75 C79 Rh4 59.6(4) .
C80 C75 C79 Rh4 -121.0(7) .
C77 C78 C79 C75 0.6(8) .
C83 C78 C79 C75 179.9(7) .
Rh4 C78 C79 C75 61.9(4) .
C77 C78 C79 C84 -177.0(7) .
C83 C78 C79 C84 2.3(12) .
Rh4 C78 C79 C84 -115.7(7) .
C77 C78 C79 Rh4 -61.3(5) .
C83 C78 C79 Rh4 118.0(8) .
C91 N17 C85 C86 -178.4(5) .
Pd3 N17 C85 C86 3.5(6) .
C91 N17 C85 C90 1.5(9) .
Pd3 N17 C85 C90 -176.7(5) .
N17 C85 C86 C87 -177.8(5) .
C90 C85 C86 C87 2.4(9) .
N17 C85 C86 N18 -1.5(7) .
C90 C85 C86 N18 178.7(5) .
C93 N18 C86 C87 -0.9(10) .
Pd3 N18 C86 C87 174.9(5) .
C93 N18 C86 C85 -177.0(5) .
Pd3 N18 C86 C85 -1.2(6) .
C85 C86 C87 C88 -1.2(9) .
N18 C86 C87 C88 -177.1(6) .
C86 C87 C88 C89 0.6(11) .
C87 C88 C89 C90 -1.3(12) .
C88 C89 C90 C85 2.5(11) .
N17 C85 C90 C89 177.1(6) .
C86 C85 C90 C89 -3.0(9) .
Rh5 O13 C91 N17 172.7(4) .
Rh5 O13 C91 C92 -8.3(6) .
C85 N17 C91 O13 4.0(9) .
Pd3 N17 C91 O13 -177.9(4) .
C85 N17 C91 C92 -175.1(5) .
Pd3 N17 C91 C92 3.0(5) .
Rh5 O14 C92 O15 -170.9(4) .
Rh5 O14 C92 C91 7.9(5) .
Pd3 O15 C92 O14 178.4(4) .
Pd3 O15 C92 C91 -0.3(5) .
O13 C91 C92 O14 0.3(7) .
N17 C91 C92 O14 179.4(4) .
O13 C91 C92 O15 179.1(5) .
N17 C91 C92 O15 -1.7(7) .
Rh6 O16 C93 N18 177.3(4) .
Rh6 O16 C93 C94 -0.6(5) .
C86 N18 C93 O16 -0.2(9) .
Pd3 N18 C93 O16 -176.0(4) .
C86 N18 C93 C94 177.8(5) .
Pd3 N18 C93 C94 2.1(6) .
Rh6 O17 C94 O18 -177.3(4) .
Rh6 O17 C94 C93 3.4(6) .
Pd3 O18 C94 O17 178.2(4) .
Pd3 O18 C94 C93 -2.4(6) .
O16 C93 C94 O17 -1.9(7) .
N18 C93 C94 O17 179.8(5) .
O16 C93 C94 O18 178.7(5) .
N18 C93 C94 O18 0.4(7) .
C99 N19 C95 C96 -3.6(8) .
Rh5 N19 C95 C96 170.2(4) .
N19 C95 C96 C97 -1.7(9) .
C95 C96 C97 C98 5.8(9) .
C95 C96 C97 C100 -169.0(5) .
C96 C97 C98 C99 -4.9(9) .
C100 C97 C98 C99 169.8(6) .
C95 N19 C99 C98 4.6(8) .
Rh5 N19 C99 C98 -169.1(4) .
C97 C98 C99 N19 -0.4(9) .
N22 N23 C100 N20 -1.3(11) .
N22 N23 C100 C97 -173.4(6) .
N21 N20 C100 N23 1.3(10) .
N21 N20 C100 C97 173.1(5) .
C96 C97 C100 N23 167.8(6) .
C98 C97 C100 N23 -6.9(9) .
C96 C97 C100 N20 -4.9(9) .
C98 C97 C100 N20 -179.5(6) .
N20 N21 C101 N22 1.8(10) .
N20 N21 C101 C104 -177.1(5) .
N23 N22 C101 N21 -1.8(11) .
N23 N22 C101 C104 177.1(6) .
C106 N24 C102 C103 -2.7(8) .
Rh6 N24 C102 C103 172.1(4) 2_566
N24 C102 C103 C104 1.5(8) .
C102 C103 C104 C105 1.9(8) .
C102 C103 C104 C101 -179.4(5) .
N21 C101 C104 C105 173.3(6) .
N22 C101 C104 C105 -5.7(8) .
N21 C101 C104 C103 -5.4(9) .
N22 C101 C104 C103 175.6(6) .
C103 C104 C105 C106 -3.9(8) .
C101 C104 C105 C106 177.3(5) .
C102 N24 C106 C105 0.5(8) .
Rh6 N24 C106 C105 -174.4(4) 2_566
C104 C105 C106 N24 2.9(9) .
C111 C107 C108 C109 -1.5(6) .
C112 C107 C108 C109 179.4(5) .
Rh5 C107 C108 C109 59.6(3) .
C111 C107 C108 C113 -177.2(5) .
C112 C107 C108 C113 3.7(9) .
Rh5 C107 C108 C113 -116.1(5) .
C111 C107 C108 Rh5 -61.1(3) .
C112 C107 C108 Rh5 119.8(5) .
C107 C108 C109 C110 2.0(6) .
C113 C108 C109 C110 177.7(5) .
Rh5 C108 C109 C110 62.2(3) .
C107 C108 C109 C114 177.2(5) .
C113 C108 C109 C114 -7.1(9) .
Rh5 C108 C109 C114 -122.6(5) .
C107 C108 C109 Rh5 -60.2(3) .
C113 C108 C109 Rh5 115.5(5) .
C108 C109 C110 C111 -1.7(6) .
C114 C109 C110 C111 -176.8(5) .
Rh5 C109 C110 C111 59.9(4) .
C108 C109 C110 C115 178.2(5) .
C114 C109 C110 C115 3.1(9) .
Rh5 C109 C110 C115 -120.2(5) .
C108 C109 C110 Rh5 -61.6(3) .
C114 C109 C110 Rh5 123.3(5) .
C109 C110 C111 C107 0.8(6) .
C115 C110 C111 C107 -179.1(5) .
Rh5 C110 C111 C107 59.6(4) .
C109 C110 C111 C116 -178.6(5) .
C115 C110 C111 C116 1.5(9) .
Rh5 C110 C111 C116 -119.8(5) .
C109 C110 C111 Rh5 -58.8(3) .
C115 C110 C111 Rh5 121.4(5) .
C108 C107 C111 C110 0.4(6) .
C112 C107 C111 C110 179.5(5) .
Rh5 C107 C111 C110 -60.2(4) .
C108 C107 C111 C116 179.8(5) .
C112 C107 C111 C116 -1.1(8) .
Rh5 C107 C111 C116 119.2(5) .
C108 C107 C111 Rh5 60.7(3) .
C112 C107 C111 Rh5 -120.2(5) .
C121 C117 C118 C119 0.0 .
C122 C117 C118 C119 180.0 .
Rh6 C117 C118 C119 60.6(2) .
C121 C117 C118 C123 -180.0 .
C122 C117 C118 C123 0.0 .
Rh6 C117 C118 C123 -119.4(2) .
C121 C117 C118 Rh6 -60.6(2) .
C122 C117 C118 Rh6 119.4(2) .
C117 C118 C119 C120 0.0 .
C123 C118 C119 C120 180.0 .
Rh6 C118 C119 C120 60.1(2) .
C117 C118 C119 C124 180.0 .
C123 C118 C119 C124 0.0 .
Rh6 C118 C119 C124 -119.9(2) .
C117 C118 C119 Rh6 -60.1(2) .
C123 C118 C119 Rh6 119.9(2) .
C118 C119 C120 C121 0.0 .
C124 C119 C120 C121 180.0 .
Rh6 C119 C120 C121 60.8(2) .
C118 C119 C120 C125 180.0 .
C124 C119 C120 C125 0.0 .
Rh6 C119 C120 C125 -119.2(2) .
C118 C119 C120 Rh6 -60.8(2) .
C124 C119 C120 Rh6 119.2(2) .
C118 C117 C121 C120 0.0 .
C122 C117 C121 C120 -180.0 .
Rh6 C117 C121 C120 -61.5(2) .
C118 C117 C121 C126 180.0 .
C122 C117 C121 C126 0.0 .
Rh6 C117 C121 C126 118.5(2) .
C118 C117 C121 Rh6 61.5(2) .
C122 C117 C121 Rh6 -118.5(2) .
C119 C120 C121 C117 0.0 .
C125 C120 C121 C117 180.0 .
Rh6 C120 C121 C117 61.7(2) .
C119 C120 C121 C126 180.0 .
C125 C120 C121 C126 0.0 .
Rh6 C120 C121 C126 -118.3(2) .
C119 C120 C121 Rh6 -61.7(2) .
C125 C120 C121 Rh6 118.3(2) .
C221 C217 C218 C219 0.0 .
C222 C217 C218 C219 180.0 .
Rh6 C217 C218 C219 63.1(3) .
C221 C217 C218 C223 180.0 .
C222 C217 C218 C223 0.0 .
Rh6 C217 C218 C223 -116.9(3) .
C221 C217 C218 Rh6 -63.1(3) .
C222 C217 C218 Rh6 116.9(3) .
C217 C218 C219 C220 0.0 .
C223 C218 C219 C220 180.0 .
Rh6 C218 C219 C220 62.5(3) .
C217 C218 C219 C224 -180.0 .
C223 C218 C219 C224 0.0 .
Rh6 C218 C219 C224 -117.5(3) .
C217 C218 C219 Rh6 -62.5(3) .
C223 C218 C219 Rh6 117.5(3) .
C218 C219 C220 C221 0.0 .
C224 C219 C220 C221 180.0 .
Rh6 C219 C220 C221 59.5(3) .
C218 C219 C220 C225 180.0 .
C224 C219 C220 C225 0.0 .
Rh6 C219 C220 C225 -120.5(3) .
C218 C219 C220 Rh6 -59.5(3) .
C224 C219 C220 Rh6 120.5(3) .
C219 C220 C221 C217 0.0 .
C225 C220 C221 C217 180.0 .
Rh6 C220 C221 C217 58.3(3) .
C219 C220 C221 C226 180.0 .
C225 C220 C221 C226 0.0 .
Rh6 C220 C221 C226 -121.7(3) .
C219 C220 C221 Rh6 -58.3(3) .
C225 C220 C221 Rh6 121.7(3) .
C218 C217 C221 C220 0.0 .
C222 C217 C221 C220 180.0 .
Rh6 C217 C221 C220 -60.4(3) .
C218 C217 C221 C226 180.0 .
C222 C217 C221 C226 0.0 .
Rh6 C217 C221 C226 119.6(3) .
C218 C217 C221 Rh6 60.4(3) .
C222 C217 C221 Rh6 -119.6(3) .
O20 S1 C127 F3 173.0(6) .
O21 S1 C127 F3 -67.6(7) .
O19 S1 C127 F3 51.9(6) .
O20 S1 C127 F1 -65.8(6) .
O21 S1 C127 F1 53.6(6) .
O19 S1 C127 F1 173.2(5) .
O20 S1 C127 F2 53.6(6) .
O21 S1 C127 F2 173.0(6) .
O19 S1 C127 F2 -67.4(6) .
O24 S2 C128 F6 -57.5(15) .
O23 S2 C128 F6 -179.2(12) .
O22 S2 C128 F6 63.6(15) .
O24 S2 C128 F4 64.8(14) .
O23 S2 C128 F4 -56.8(14) .
O22 S2 C128 F4 -174.0(13) .
O24 S2 C128 F5 -175.3(12) .
O23 S2 C128 F5 63.1(14) .
O22 S2 C128 F5 -54.1(14) .
O26 S3 C129 F7 176.4(8) .
O25 S3 C129 F7 50.6(10) .
O27 S3 C129 F7 -64.1(11) .
O26 S3 C129 F9 58.9(9) .
O25 S3 C129 F9 -66.8(10) .
O27 S3 C129 F9 178.4(11) .
O26 S3 C129 F8 -59.8(10) .
O25 S3 C129 F8 174.5(10) .
O27 S3 C129 F8 59.7(12) .
O26' S3' C229 F7' -65(3) .
O25' S3' C229 F7' -171(3) .
O27' S3' C229 F7' 64(3) .
O26' S3' C229 F8' 53(4) .
O25' S3' C229 F8' -53(3) .
O27' S3' C229 F8' -179(3) .
O26' S3' C229 F9' -178(3) .
O25' S3' C229 F9' 76(3) .
O27' S3' C229 F9' -50(4) .
C35 C36 C37 C33 -1.4(7) .
C41 C36 C37 C33 -178.5(6) .
Rh2 C36 C37 C33 59.9(4) .
C35 C36 C37 C42 -178.2(6) .
C41 C36 C37 C42 4.7(10) .
Rh2 C36 C37 C42 -116.9(6) .
C35 C36 C37 Rh2 -61.3(4) .
C41 C36 C37 Rh2 121.7(6) .
C34 C33 C37 C36 1.0(6) .
C38 C33 C37 C36 179.6(6) .
Rh2 C33 C37 C36 -60.1(4) .
C34 C33 C37 C42 177.8(6) .
C38 C33 C37 C42 -3.6(10) .
Rh2 C33 C37 C42 116.7(6) .
C34 C33 C37 Rh2 61.1(4) .
C38 C33 C37 Rh2 -120.3(6) .
C45 C46 C47 C48 -1.7(10) .
C43 C48 C47 C46 -0.6(9) .
N15 N14 C59 N13 3.2(11) .
N15 N14 C59 C62 -175.4(6) .
N12 N13 C59 N14 -2.5(10) .
N12 N13 C59 C62 176.1(5) .
C63 C62 C59 N14 -176.6(6) .
C61 C62 C59 N14 2.7(9) .
C63 C62 C59 N13 4.7(9) .
C61 C62 C59 N13 -176.0(5) .
C65 C66 C67 C68 1.0(7) .
C71 C66 C67 C68 -179.8(6) .
Rh3 C66 C67 C68 61.2(4) .
C65 C66 C67 C72 179.2(7) .
C71 C66 C67 C72 -1.6(11) .
Rh3 C66 C67 C72 -120.6(7) .
C65 C66 C67 Rh3 -60.2(5) .
C71 C66 C67 Rh3 119.1(7) .
C69 C68 C67 C66 0.1(7) .
C73 C68 C67 C66 176.2(6) .
Rh3 C68 C67 C66 -61.4(4) .
C69 C68 C67 C72 -178.1(6) .
C73 C68 C67 C72 -2.1(11) .
Rh3 C68 C67 C72 120.4(7) .
C69 C68 C67 Rh3 61.5(4) .
C73 C68 C67 Rh3 -122.5(7) .
C67 C68 C69 C65 -1.1(7) .
C73 C68 C69 C65 -177.3(6) .
Rh3 C68 C69 C65 59.5(5) .
C67 C68 C69 C74 -177.1(7) .
C73 C68 C69 C74 6.8(11) .
Rh3 C68 C69 C74 -116.4(7) .
C67 C68 C69 Rh3 -60.6(4) .
C73 C68 C69 Rh3 123.2(6) .
C66 C65 C69 C68 1.7(7) .
C70 C65 C69 C68 178.4(7) .
Rh3 C65 C69 C68 -59.4(4) .
C66 C65 C69 C74 177.6(7) .
C70 C65 C69 C74 -5.7(12) .
Rh3 C65 C69 C74 116.5(7) .
C66 C65 C69 Rh3 61.1(5) .
C70 C65 C69 Rh3 -122.1(7) .
